data_7004096
loop_
_publ_author_name
'Lan, Ya-Qian'
'Li, Shun-Li'
'Shao, Kui-Zhan'
'Wang, Xin-Long'
'Su, Zhong-Min'

_publ_section_title
;
 Construction of different dimensional inorganic--organic hybrid
 materials based on polyoxometalates and metal--organic units via
 changing metal ions: from non-covalent interactions to covalent
 connections
;
_journal_issue 29
_journal_name_full 'Dalton Transactions'
_journal_page_first 3824
_journal_page_last 3835
_journal_paper_doi 10.1039/b802626b
_journal_year 2008
_chemical_formula_sum 'C52 H62 F8 N24 Ni2 O51 Si W12'
_chemical_formula_weight 4342.97
_chemical_name_systematic
;
?
;
_space_group_IT_number 14
_symmetry_cell_setting monoclinic
_symmetry_space_group_name_Hall '-P 2yn'
_symmetry_space_group_name_H-M 'P 1 21/n 1'
_atom_sites_solution_hydrogens geom
_atom_sites_solution_primary direct
_atom_sites_solution_secondary difmap
_audit_creation_method SHELXL-97
_cell_angle_alpha 90.00
_cell_angle_beta 98.2910(10)
_cell_angle_gamma 90.00
_cell_formula_units_Z 2
_cell_length_a 14.6355(4)
_cell_length_b 21.0669(5)
_cell_length_c 16.3476(8)
_cell_measurement_temperature 293(2)
_cell_measurement_theta_max 28.38
_cell_measurement_theta_min 1.59
_cell_volume 4987.7(3)
_computing_cell_refinement 'SAINT (Bruker, 1999)'
_computing_data_collection 'SMART (Bruker, 1997)'
_computing_data_reduction SAINT
_computing_molecular_graphics 'SHELXTL-PLUS (Sheldrick, 1990)'
_computing_publication_material SHELXL-97
_computing_structure_refinement 'SHELXL-97 (Sheldrick, 1997)'
_computing_structure_solution 'SHELXS-97 (Sheldrick, 1997)'
_diffrn_ambient_temperature 293(2)
_diffrn_measured_fraction_theta_full 0.994
_diffrn_measured_fraction_theta_max 0.946
_diffrn_measurement_device_type 'Bruker APEX CCD area-detector'
_diffrn_measurement_method '\w scans'
_diffrn_radiation_monochromator graphite
_diffrn_radiation_source 'fine-focus sealed tube'
_diffrn_radiation_type MoK\a
_diffrn_radiation_wavelength 0.71069
_diffrn_reflns_av_R_equivalents 0.0744
_diffrn_reflns_av_sigmaI/netI 0.0837
_diffrn_reflns_limit_h_max 19
_diffrn_reflns_limit_h_min -13
_diffrn_reflns_limit_k_max 27
_diffrn_reflns_limit_k_min -25
_diffrn_reflns_limit_l_max 21
_diffrn_reflns_limit_l_min -21
_diffrn_reflns_number 30037
_diffrn_reflns_theta_full 25.00
_diffrn_reflns_theta_max 28.38
_diffrn_reflns_theta_min 1.59
_diffrn_standards_number 0
_exptl_absorpt_coefficient_mu 14.268
_exptl_absorpt_correction_T_max 0.180
_exptl_absorpt_correction_T_min 0.135
_exptl_absorpt_correction_type multi-scan
_exptl_absorpt_process_details 'SADABS (Sheldrick, 1996)'
_exptl_crystal_colour green
_exptl_crystal_density_diffrn 2.892
_exptl_crystal_density_method 'not measured'
_exptl_crystal_description Block
_exptl_crystal_F_000 3960
_exptl_crystal_size_max 0.15
_exptl_crystal_size_mid 0.13
_exptl_crystal_size_min 0.12
_refine_diff_density_max 1.963
_refine_diff_density_min -3.749
_refine_diff_density_rms 0.392
_refine_ls_extinction_method none
_refine_ls_goodness_of_fit_ref 1.043
_refine_ls_hydrogen_treatment mixed
_refine_ls_matrix_type full
_refine_ls_number_parameters 716
_refine_ls_number_reflns 11838
_refine_ls_number_restraints 1
_refine_ls_restrained_S_all 1.043
_refine_ls_R_factor_all 0.0805
_refine_ls_R_factor_gt 0.0503
_refine_ls_shift/su_max 0.003
_refine_ls_shift/su_mean 0.000
_refine_ls_structure_factor_coef Fsqd
_refine_ls_weighting_details 'calc w=1/[\s^2^(Fo^2^)+(0.0570P)^2^+0.0000P] where P=(Fo^2^+2Fc^2^)/3'
_refine_ls_weighting_scheme calc
_refine_ls_wR_factor_gt 0.1186
_refine_ls_wR_factor_ref 0.1338
_reflns_number_gt 8164
_reflns_number_total 11838
_reflns_threshold_expression >2sigma(I)
_cod_data_source_file b802626b.txt
_cod_data_source_block ni
_cod_depositor_comments
;
The following automatic conversions were performed:
'_symmetry_cell_setting' value 'Monoclinic' changed to 'monoclinic'
according to '/home/saulius/struct/CIF-dictionaries/cif_core.dic'
dictionary named 'cif_core.dic' version 2.4.1 from 2010-06-29.

Automatic conversion script
Id: cif_fix_enum 1527 2010-12-29 10:47:43Z saulius 
;
_cod_original_sg_symbol_H-M 'P 21/n'
_cod_database_code 7004096

loop_
_symmetry_equiv_pos_as_xyz
'x, y, z'
'-x+1/2, y+1/2, -z+1/2'
'-x, -y, -z'
'x-1/2, -y-1/2, z-1/2'

loop_
_atom_site_label
_atom_site_type_symbol
_atom_site_fract_x
_atom_site_fract_y
_atom_site_fract_z
_atom_site_U_iso_or_equiv
_atom_site_adp_type
_atom_site_occupancy
_atom_site_symmetry_multiplicity
_atom_site_calc_flag
_atom_site_refinement_flags
_atom_site_disorder_assembly
_atom_site_disorder_group
C1 C 0.6816(7) 0.0542(5) 0.6442(5) 0.030(2) Uani 1 1 d . . .
H1 H 0.7164 0.0394 0.6925 0.036 Uiso 1 1 calc R . .
C2 C 0.6165(7) 0.1132(4) 0.5485(6) 0.033(2) Uani 1 1 d . . .
H2 H 0.5975 0.1495 0.5184 0.040 Uiso 1 1 calc R . .
C3 C 0.6362(7) -0.0508(4) 0.5774(6) 0.033(2) Uani 1 1 d . . .
H3A H 0.5845 -0.0640 0.5370 0.039 Uiso 1 1 calc R . .
H3B H 0.6296 -0.0704 0.6299 0.039 Uiso 1 1 calc R . .
C4 C 0.7279(8) -0.0721(5) 0.5493(6) 0.038(2) Uani 1 1 d . . .
C5 C 0.7257(11) -0.1460(5) 0.5299(7) 0.060(4) Uani 1 1 d . . .
H5A H 0.6769 -0.1547 0.4845 0.072 Uiso 1 1 calc R . .
H5B H 0.7838 -0.1584 0.5127 0.072 Uiso 1 1 calc R . .
C6 C 0.7471(8) -0.0350(5) 0.4728(7) 0.041(3) Uani 1 1 d . . .
C7 C 0.8151(10) 0.0097(5) 0.4801(8) 0.058(4) Uani 1 1 d . . .
H7 H 0.8566 0.0121 0.5288 0.069 Uiso 1 1 calc R . .
C8 C 0.8238(12) 0.0532(6) 0.4143(10) 0.073(5) Uani 1 1 d . . .
H8 H 0.8681 0.0852 0.4212 0.087 Uiso 1 1 calc R . .
C9 C 0.7655(15) 0.0469(7) 0.3403(11) 0.084(6) Uani 1 1 d . . .
C10 C 0.7008(14) 0.0008(8) 0.3317(9) 0.085(6) Uani 1 1 d . . .
H10 H 0.6632 -0.0045 0.2812 0.102 Uiso 1 1 calc R . .
C11 C 0.6896(10) -0.0391(5) 0.3978(8) 0.054(3) Uani 1 1 d . . .
C16 C 0.8273(7) 0.2774(4) 0.5917(6) 0.033(2) Uani 1 1 d D . .
H16 H 0.8161 0.3148 0.6187 0.039 Uiso 1 1 calc R . .
C17 C 0.8320(12) 0.1832(5) 0.5545(10) 0.089(6) Uani 1 1 d D . .
H17 H 0.8231 0.1395 0.5519 0.107 Uiso 1 1 calc R . .
C18 C 0.9117(8) 0.3264(6) 0.4852(6) 0.043(3) Uani 1 1 d . . .
H18A H 0.8797 0.3655 0.4946 0.051 Uiso 1 1 calc R . .
H18B H 0.9024 0.3180 0.4263 0.051 Uiso 1 1 calc R . .
C19 C 1.0155(7) 0.3348(5) 0.5154(6) 0.037(2) Uani 1 1 d . . .
C20 C 1.0539(8) 0.3934(5) 0.4721(6) 0.046(3) Uani 1 1 d . . .
H20A H 1.0106 0.4283 0.4711 0.055 Uiso 1 1 calc R . .
H20B H 1.1118 0.4067 0.5039 0.055 Uiso 1 1 calc R . .
C21 C 1.0351(7) 0.3437(6) 0.6105(6) 0.037(2) Uani 1 1 d . . .
C22 C 1.0770(10) 0.2975(7) 0.6621(7) 0.063(4) Uani 1 1 d . . .
H22 H 1.0974 0.2599 0.6410 0.076 Uiso 1 1 calc R . .
C23 C 1.0880(12) 0.3085(9) 0.7463(9) 0.092(6) Uani 1 1 d . . .
H23 H 1.1150 0.2771 0.7819 0.110 Uiso 1 1 calc R . .
C24 C 1.0612(12) 0.3626(10) 0.7784(8) 0.078(5) Uani 1 1 d . . .
C25 C 1.0178(10) 0.4063(8) 0.7322(8) 0.065(4) Uani 1 1 d . . .
H25 H 0.9966 0.4428 0.7552 0.078 Uiso 1 1 calc R . .
C26 C 1.0041(8) 0.3966(7) 0.6468(7) 0.051(3) Uani 1 1 d . . .
N7 N 0.8001(6) 0.2212(4) 0.6119(5) 0.036(2) Uani 1 1 d . . .
N9 N 0.8765(10) 0.2148(6) 0.5032(8) 0.095(5) Uani 1 1 d . . .
N8 N 0.8725(6) 0.2740(4) 0.5283(5) 0.040(2) Uani 1 1 d . . .
N1 N 0.6694(6) 0.1152(3) 0.6231(4) 0.0273(17) Uani 1 1 d . . .
N2 N 0.5937(6) 0.0541(4) 0.5214(5) 0.040(2) Uani 1 1 d . . .
N3 N 0.6366(6) 0.0183(4) 0.5858(5) 0.0310(18) Uani 1 1 d . . .
O1 O 1.0229(9) -0.0784(6) 1.0315(7) 0.025(3) Uani 0.50 1 d P . .
O2 O 1.0695(8) -0.0266(5) 0.9419(6) 0.019(2) Uani 0.50 1 d P . .
O3 O 0.9421(8) -0.0096(5) 0.9050(7) 0.020(2) Uani 0.50 1 d P . .
O4 O 0.9101(8) -0.0328(6) 1.0022(6) 0.021(3) Uani 0.50 1 d P . .
O5 O 1.0062(7) -0.1740(10) 0.9855(5) 0.163(8) Uani 1 1 d . . .
O6 O 0.8656(9) -0.2213(4) 1.0639(5) 0.081(3) Uani 1 1 d . . .
O7 O 0.8299(6) -0.0966(3) 1.0923(4) 0.052(2) Uani 1 1 d . . .
O8 O 0.8709(7) 0.0092(4) 1.1764(6) 0.073(3) Uani 1 1 d . . .
O9 O 0.6859(7) -0.0163(7) 1.1140(6) 0.105(5) Uani 1 1 d . . .
O10 O 0.8401(6) -0.1332(3) 0.9387(4) 0.051(2) Uani 1 1 d . . .
O11 O 0.7492(7) -0.0280(4) 0.9666(4) 0.056(2) Uani 1 1 d . . .
O12 O 0.7902(7) 0.0774(4) 1.0504(5) 0.078(3) Uani 1 1 d . . .
O13 O 0.7081(6) -0.0876(5) 0.8127(5) 0.074(3) Uani 1 1 d . . .
O14 O 0.8210(6) 0.2057(4) 1.0538(6) 0.067(3) Uani 1 1 d . . .
O15 O 0.8024(7) 0.0258(5) 0.8362(9) 0.116(5) Uani 1 1 d . . .
O16 O 0.8473(6) 0.1294(9) 0.9233(6) 0.158(8) Uani 1 1 d . . .
O17 O 0.8934(8) -0.0797(6) 0.8070(9) 0.123(6) Uani 1 1 d . . .
O18 O 1.0618(7) -0.1211(3) 0.8547(5) 0.073(3) Uani 1 1 d . . .
O19 O 1.0163(7) -0.0715(5) 0.6961(4) 0.069(3) Uani 1 1 d . . .
O20 O 0.9603(7) 0.0343(5) 0.7760(8) 0.108(5) Uani 1 1 d . . .
O21 O 1.0014(7) 0.1372(8) 0.8609(6) 0.143(7) Uani 1 1 d . . .
O1W O 0.6081(6) 0.2516(4) 0.6572(5) 0.052(2) Uani 1 1 d . . .
O22 O 0.8331(5) 0.1333(3) 0.7525(4) 0.0284(15) Uani 1 1 d . . .
O23 O 0.8006(6) -0.0606(4) 0.6167(5) 0.051(2) Uani 1 1 d . . .
H23A H 0.8501 -0.0718 0.6033 0.077 Uiso 1 1 calc R . .
O24 O 1.0644(6) 0.2799(4) 0.4961(5) 0.052(2) Uani 1 1 d . . .
H24 H 1.0564 0.2744 0.4459 0.079 Uiso 1 1 calc R . .
Si1 Si 1.0000 0.0000 1.0000 0.0265(8) Uani 1 2 d S . .
Ni1 Ni 0.71811(8) 0.19079(5) 0.70041(7) 0.0248(3) Uani 1 1 d . . .
W1 W 0.8928(7) 0.0897(5) 0.8320(5) 0.032(5) Uani 0.33 1 d P . .
W2 W 1.01330(4) -0.04874(2) 0.79374(3) 0.04270(14) Uani 1 1 d . . .
W3 W 0.80106(3) -0.05971(2) 0.87441(3) 0.03722(12) Uani 1 1 d . . .
W4 W 0.78709(3) -0.00952(2) 1.07930(3) 0.03270(11) Uani 1 1 d . . .
W5 W 0.90863(3) -0.15061(3) 1.04511(3) 0.04649(14) Uani 1 1 d . . .
W6 W 0.87356(16) 0.12982(8) 1.04160(15) 0.0302(4) Uani 0.50 1 d P . .
F1 F 0.6192(7) -0.0815(4) 0.3881(5) 0.083(3) Uani 1 1 d . . .
F2 F 0.7712(8) 0.0880(4) 0.2797(5) 0.109(4) Uani 1 1 d . . .
F3 F 0.9600(5) 0.4448(4) 0.5986(4) 0.066(2) Uani 1 1 d . . .
F4 F 1.0739(9) 0.3682(6) 0.8622(5) 0.133(5) Uani 1 1 d . . .
O2W O 1.0018(14) 0.2153(9) 0.3425(11) 0.183(7) Uiso 1 1 d . . .
O3W O 0.944(2) -0.1265(13) 0.5205(17) 0.129(10) Uiso 0.50 1 d P . .
O4W O 1.118(3) 0.1220(18) 0.698(2) 0.182(15) Uiso 0.50 1 d P . .
O5W O 0.290(2) 0.1506(13) 0.7689(16) 0.125(9) Uiso 0.50 1 d P . .
N4 N 0.7104(7) -0.1838(4) 0.6011(5) 0.037(2) Uani 1 1 d . . .
N11 N 1.0687(6) 0.3790(4) 0.3882(5) 0.041(2) Uani 1 1 d . . .
N12 N 1.0014(7) 0.3886(5) 0.3210(6) 0.053(3) Uani 1 1 d . . .
N5 N 0.6231(7) -0.1946(5) 0.6170(7) 0.064(3) Uani 1 1 d . . .
C12 C 0.7712(8) -0.2115(5) 0.6590(7) 0.043(3) Uani 1 1 d . . .
H12 H 0.8350 -0.2102 0.6610 0.052 Uiso 1 1 calc R . .
N6 N 0.7268(6) -0.2412(4) 0.7132(5) 0.034(2) Uani 1 1 d . . .
C15 C 1.1431(8) 0.3543(5) 0.3624(6) 0.041(3) Uani 1 1 d . . .
H15 H 1.1971 0.3438 0.3971 0.050 Uiso 1 1 calc R . .
C14 C 1.0436(8) 0.3689(6) 0.2610(7) 0.047(3) Uani 1 1 d . . .
H14 H 1.0151 0.3701 0.2063 0.057 Uiso 1 1 calc R . .
C13 C 0.6367(9) -0.2305(5) 0.6835(8) 0.057(4) Uani 1 1 d . . .
H13 H 0.5885 -0.2472 0.7082 0.069 Uiso 1 1 calc R . .
N10 N 1.1310(6) 0.3465(4) 0.2812(5) 0.0291(17) Uani 1 1 d . . .
W1' W 0.8958(5) 0.1052(5) 0.8405(5) 0.0208(10) Uani 0.33 1 d P . .
W1'' W 0.8862(5) 0.0757(6) 0.8236(6) 0.0221(11) Uani 0.33 1 d P . .
W6' W 0.88662(16) 0.15080(7) 1.03426(14) 0.0291(4) Uani 0.50 1 d P . .

loop_
_atom_site_aniso_label
_atom_site_aniso_U_11
_atom_site_aniso_U_22
_atom_site_aniso_U_33
_atom_site_aniso_U_23
_atom_site_aniso_U_13
_atom_site_aniso_U_12
C1 0.031(6) 0.041(6) 0.018(4) -0.003(4) -0.001(4) -0.003(4)
C2 0.041(6) 0.030(5) 0.028(5) 0.008(4) 0.003(4) 0.011(5)
C3 0.042(7) 0.022(5) 0.035(5) 0.001(4) 0.008(5) -0.011(4)
C4 0.049(7) 0.035(6) 0.029(5) 0.005(4) 0.004(5) 0.002(5)
C5 0.112(12) 0.040(6) 0.036(6) 0.004(5) 0.037(7) 0.016(7)
C6 0.055(8) 0.024(5) 0.048(6) 0.014(5) 0.025(6) 0.009(5)
C7 0.076(10) 0.042(7) 0.065(8) 0.003(6) 0.042(7) 0.000(6)
C8 0.108(13) 0.045(8) 0.080(10) 0.006(7) 0.067(10) -0.008(8)
C9 0.127(16) 0.051(9) 0.094(12) 0.039(9) 0.082(12) 0.050(10)
C10 0.114(15) 0.098(13) 0.051(8) 0.033(8) 0.044(9) 0.059(11)
C11 0.074(10) 0.034(6) 0.058(8) 0.004(6) 0.019(7) 0.015(6)
C16 0.045(6) 0.024(5) 0.032(5) 0.011(4) 0.014(5) 0.006(4)
C17 0.142(15) 0.038(7) 0.113(12) -0.029(7) 0.106(12) -0.027(8)
C18 0.042(7) 0.055(7) 0.032(5) 0.008(5) 0.009(5) -0.019(6)
C19 0.036(6) 0.047(6) 0.030(5) -0.001(4) 0.010(4) -0.001(5)
C20 0.053(8) 0.047(7) 0.042(6) -0.012(5) 0.025(6) -0.017(6)
C21 0.022(5) 0.067(7) 0.024(5) -0.005(5) 0.009(4) -0.006(5)
C22 0.059(9) 0.086(10) 0.042(7) 0.013(7) -0.002(6) 0.000(8)
C23 0.094(14) 0.117(15) 0.052(9) 0.041(9) -0.029(9) -0.037(12)
C24 0.078(12) 0.117(14) 0.039(8) -0.004(9) 0.007(7) -0.047(11)
C25 0.061(10) 0.084(10) 0.049(8) -0.014(7) 0.008(7) -0.024(8)
C26 0.039(7) 0.083(9) 0.033(6) -0.007(6) 0.010(5) -0.015(7)
N7 0.042(6) 0.034(5) 0.034(4) -0.003(4) 0.016(4) -0.003(4)
N9 0.139(13) 0.069(8) 0.096(9) -0.044(7) 0.086(9) -0.054(8)
N8 0.047(6) 0.048(5) 0.025(4) 0.002(4) 0.012(4) -0.010(4)
N1 0.035(5) 0.021(4) 0.025(4) 0.001(3) 0.004(3) -0.003(3)
N2 0.041(6) 0.034(5) 0.041(5) -0.002(4) -0.007(4) 0.001(4)
N3 0.031(5) 0.036(5) 0.025(4) -0.001(3) 0.002(3) -0.003(4)
O1 0.023(7) 0.025(6) 0.028(6) -0.003(5) 0.004(5) -0.012(5)
O2 0.019(6) 0.021(6) 0.017(6) 0.009(5) 0.000(5) 0.002(5)
O3 0.016(6) 0.024(6) 0.020(6) 0.003(5) 0.004(5) -0.006(5)
O4 0.018(6) 0.030(6) 0.014(5) 0.003(5) -0.002(5) -0.003(5)
O5 0.041(7) 0.41(3) 0.032(5) -0.070(9) 0.001(4) -0.013(10)
O6 0.165(11) 0.024(4) 0.060(5) 0.019(4) 0.030(6) 0.007(5)
O7 0.087(7) 0.041(4) 0.025(4) 0.003(3) -0.005(4) 0.001(4)
O8 0.093(8) 0.034(5) 0.075(6) -0.001(4) -0.045(6) 0.010(5)
O9 0.047(6) 0.212(14) 0.062(6) 0.054(7) 0.035(5) 0.042(7)
O10 0.077(7) 0.038(4) 0.031(4) -0.001(3) -0.012(4) -0.010(4)
O11 0.086(7) 0.046(5) 0.029(4) -0.001(3) -0.010(4) -0.007(5)
O12 0.104(9) 0.046(5) 0.066(6) -0.005(4) -0.049(6) 0.011(5)
O13 0.044(6) 0.112(8) 0.057(5) -0.032(5) -0.024(4) 0.018(5)
O14 0.045(6) 0.054(5) 0.102(7) 0.019(5) 0.012(5) 0.023(4)
O15 0.081(8) 0.093(8) 0.202(13) 0.102(8) 0.116(9) 0.063(6)
O16 0.016(5) 0.42(3) 0.041(5) -0.067(9) 0.007(4) -0.021(9)
O17 0.095(9) 0.100(8) 0.199(13) 0.107(9) 0.106(9) 0.060(7)
O18 0.103(8) 0.028(4) 0.071(6) -0.004(4) -0.046(6) 0.002(5)
O19 0.072(7) 0.109(7) 0.026(4) -0.019(4) 0.005(4) -0.040(6)
O20 0.083(8) 0.059(6) 0.207(13) 0.084(7) 0.106(8) 0.045(6)
O21 0.032(6) 0.36(2) 0.035(5) -0.048(8) 0.001(4) -0.001(9)
O1W 0.051(5) 0.044(5) 0.059(5) 0.011(4) 0.001(4) 0.020(4)
O22 0.033(4) 0.021(3) 0.030(3) 0.002(3) -0.001(3) -0.002(3)
O23 0.046(5) 0.050(5) 0.055(5) 0.009(4) -0.003(4) 0.001(4)
O24 0.053(5) 0.052(5) 0.056(5) -0.004(4) 0.021(4) 0.006(4)
Si1 0.0166(19) 0.043(2) 0.0203(17) 0.0031(15) 0.0047(14) 0.0067(16)
Ni1 0.0263(7) 0.0245(6) 0.0243(6) 0.0015(5) 0.0063(5) 0.0005(5)
W1 0.038(4) 0.045(12) 0.014(2) 0.008(6) 0.004(2) 0.020(4)
W2 0.0570(3) 0.0475(3) 0.0272(2) 0.00840(18) 0.0183(2) 0.0264(2)
W3 0.0210(2) 0.0424(3) 0.0465(3) 0.02041(19) -0.00111(18) -0.00571(18)
W4 0.0199(2) 0.0458(3) 0.0338(2) 0.00012(18) 0.00860(16) 0.00099(17)
W5 0.0309(3) 0.0773(4) 0.0297(2) 0.0038(2) -0.00082(18) -0.0226(2)
W6 0.0292(8) 0.0324(10) 0.0297(6) -0.0012(7) 0.0063(5) 0.0085(7)
F1 0.088(7) 0.082(6) 0.071(5) 0.011(4) -0.014(5) -0.013(5)
F2 0.159(10) 0.088(6) 0.101(7) 0.057(5) 0.094(7) 0.056(6)
F3 0.064(5) 0.077(5) 0.059(4) -0.005(4) 0.019(4) 0.016(4)
F4 0.167(11) 0.199(12) 0.029(4) 0.007(5) 0.000(5) -0.075(9)
N4 0.059(7) 0.019(4) 0.033(4) 0.008(3) 0.005(4) 0.008(4)
N11 0.028(5) 0.055(6) 0.042(5) -0.005(4) 0.017(4) -0.007(4)
N12 0.045(6) 0.076(7) 0.044(5) 0.011(5) 0.021(5) 0.023(5)
N5 0.040(7) 0.050(6) 0.096(8) 0.040(6) -0.007(6) 0.001(5)
C12 0.032(6) 0.050(7) 0.049(6) 0.001(5) 0.017(5) 0.001(5)
N6 0.047(6) 0.021(4) 0.040(5) 0.003(3) 0.019(4) 0.010(4)
C15 0.025(6) 0.063(7) 0.040(6) 0.002(5) 0.013(5) -0.002(5)
C14 0.040(7) 0.069(8) 0.035(6) 0.010(5) 0.010(5) 0.011(6)
C13 0.042(8) 0.037(6) 0.097(10) 0.035(6) 0.022(7) 0.009(6)
N10 0.025(4) 0.037(5) 0.026(4) -0.001(3) 0.008(3) -0.001(4)
W1' 0.0165(14) 0.020(2) 0.0258(19) -0.0030(11) 0.0016(10) 0.0028(14)
W1'' 0.0163(14) 0.021(2) 0.028(2) -0.0014(13) 0.0004(10) -0.0013(12)
W6' 0.0305(8) 0.0298(9) 0.0269(6) -0.0012(7) 0.0034(5) 0.0081(7)

loop_
_atom_type_symbol
_atom_type_description
_atom_type_scat_dispersion_real
_atom_type_scat_dispersion_imag
_atom_type_scat_source
C C 0.0033 0.0016 'International Tables Vol C Tables 4.2.6.8 and 6.1.1.4'
H H 0.0000 0.0000 'International Tables Vol C Tables 4.2.6.8 and 6.1.1.4'
N N 0.0061 0.0033 'International Tables Vol C Tables 4.2.6.8 and 6.1.1.4'
O O 0.0106 0.0060 'International Tables Vol C Tables 4.2.6.8 and 6.1.1.4'
Si Si 0.0817 0.0704 'International Tables Vol C Tables 4.2.6.8 and 6.1.1.4'
Ni Ni 0.3393 1.1124 'International Tables Vol C Tables 4.2.6.8 and 6.1.1.4'
W W -0.8490 6.8722 'International Tables Vol C Tables 4.2.6.8 and 6.1.1.4'
F F 0.0171 0.0103 'International Tables Vol C Tables 4.2.6.8 and 6.1.1.4'

loop_
_geom_angle_atom_site_label_1
_geom_angle_atom_site_label_2
_geom_angle_atom_site_label_3
_geom_angle
_geom_angle_site_symmetry_1
_geom_angle_site_symmetry_3
_geom_angle_publ_flag
N3 C1 N1 109.4(8) . . ?
N3 C1 H1 125.3 . . ?
N1 C1 H1 125.3 . . ?
N2 C2 N1 114.1(8) . . ?
N2 C2 H2 123.0 . . ?
N1 C2 H2 123.0 . . ?
N3 C3 C4 109.0(8) . . ?
N3 C3 H3A 109.9 . . ?
C4 C3 H3A 109.9 . . ?
N3 C3 H3B 109.9 . . ?
C4 C3 H3B 109.9 . . ?
H3A C3 H3B 108.3 . . ?
O23 C4 C6 109.6(9) . . ?
O23 C4 C3 107.6(8) . . ?
C6 C4 C3 111.2(8) . . ?
O23 C4 C5 108.0(9) . . ?
C6 C4 C5 109.7(8) . . ?
C3 C4 C5 110.5(9) . . ?
N4 C5 C4 112.2(8) . . ?
N4 C5 H5A 109.2 . . ?
C4 C5 H5A 109.2 . . ?
N4 C5 H5B 109.2 . . ?
C4 C5 H5B 109.2 . . ?
H5A C5 H5B 107.9 . . ?
C7 C6 C11 117.7(11) . . ?
C7 C6 C4 119.9(11) . . ?
C11 C6 C4 121.9(11) . . ?
C6 C7 C8 121.2(14) . . ?
C6 C7 H7 119.4 . . ?
C8 C7 H7 119.4 . . ?
C9 C8 C7 119.0(14) . . ?
C9 C8 H8 120.5 . . ?
C7 C8 H8 120.5 . . ?
F2 C9 C10 120.7(19) . . ?
F2 C9 C8 119.5(19) . . ?
C10 C9 C8 119.7(13) . . ?
C9 C10 C11 120.7(17) . . ?
C9 C10 H10 119.6 . . ?
C11 C10 H10 119.6 . . ?
F1 C11 C6 120.0(11) . . ?
F1 C11 C10 118.6(14) . . ?
C6 C11 C10 121.4(15) . . ?
N7 C16 N8 111.0(8) . . ?
N7 C16 H16 124.5 . . ?
N8 C16 H16 124.5 . . ?
N9 C17 N7 113.0(9) . . ?
N9 C17 H17 123.5 . . ?
N7 C17 H17 123.5 . . ?
N8 C18 C19 111.6(9) . . ?
N8 C18 H18A 109.3 . . ?
C19 C18 H18A 109.3 . . ?
N8 C18 H18B 109.3 . . ?
C19 C18 H18B 109.3 . . ?
H18A C18 H18B 108.0 . . ?
O24 C19 C18 109.9(9) . . ?
O24 C19 C21 107.2(9) . . ?
C18 C19 C21 111.5(8) . . ?
O24 C19 C20 108.4(8) . . ?
C18 C19 C20 110.3(9) . . ?
C21 C19 C20 109.3(9) . . ?
N11 C20 C19 112.0(9) . . ?
N11 C20 H20A 109.2 . . ?
C19 C20 H20A 109.2 . . ?
N11 C20 H20B 109.2 . . ?
C19 C20 H20B 109.2 . . ?
H20A C20 H20B 107.9 . . ?
C26 C21 C22 117.3(10) . . ?
C26 C21 C19 120.5(10) . . ?
C22 C21 C19 122.0(11) . . ?
C21 C22 C23 118.0(15) . . ?
C21 C22 H22 121.0 . . ?
C23 C22 H22 121.0 . . ?
C24 C23 C22 122.4(15) . . ?
C24 C23 H23 118.8 . . ?
C22 C23 H23 118.8 . . ?
C25 C24 C23 121.5(14) . . ?
C25 C24 F4 120.6(18) . . ?
C23 C24 F4 117.6(17) . . ?
C24 C25 C26 117.9(15) . . ?
C24 C25 H25 121.1 . . ?
C26 C25 H25 121.1 . . ?
C21 C26 F3 120.4(9) . . ?
C21 C26 C25 122.8(13) . . ?
F3 C26 C25 116.8(12) . . ?
C16 N7 C17 102.1(8) . . ?
C16 N7 Ni1 132.4(7) . . ?
C17 N7 Ni1 125.3(7) . . ?
C17 N9 N8 103.5(9) . . ?
C16 N8 N9 110.4(9) . . ?
C16 N8 C18 127.9(9) . . ?
N9 N8 C18 121.6(9) . . ?
C1 N1 C2 104.0(7) . . ?
C1 N1 Ni1 123.7(6) . . ?
C2 N1 Ni1 132.1(6) . . ?
C2 N2 N3 101.1(7) . . ?
C1 N3 N2 111.4(8) . . ?
C1 N3 C3 129.4(8) . . ?
N2 N3 C3 118.7(7) . . ?
Si1 O1 W5 122.9(6) . . ?
Si1 O1 W1' 123.1(6) . 3_757 ?
W5 O1 W1' 92.1(5) . 3_757 ?
Si1 O1 W6 113.6(6) . 3_757 ?
W5 O1 W6 106.2(5) . 3_757 ?
W1' O1 W6 93.6(5) 3_757 3_757 ?
Si1 O1 W6' 124.7(6) . 3_757 ?
W5 O1 W6' 94.6(4) . 3_757 ?
W1' O1 W6' 90.3(5) 3_757 3_757 ?
Si1 O1 W1 114.7(6) . 3_757 ?
W5 O1 W1 97.4(5) . 3_757 ?
W6 O1 W1 98.4(5) 3_757 3_757 ?
W6' O1 W1 96.4(5) 3_757 3_757 ?
O4 O2 Si1 56.7(6) 3_757 . ?
O4 O2 W4 73.7(6) 3_757 3_757 ?
Si1 O2 W4 130.4(6) . 3_757 ?
O4 O2 W6 130.4(7) 3_757 3_757 ?
Si1 O2 W6 120.6(6) . 3_757 ?
W4 O2 W6 90.4(4) 3_757 3_757 ?
O4 O2 W2 137.1(7) 3_757 . ?
Si1 O2 W2 119.8(6) . . ?
W4 O2 W2 95.5(4) 3_757 . ?
W6 O2 W2 90.0(4) 3_757 . ?
Si1 O3 O4 50.9(5) . . ?
Si1 O3 W3 125.1(6) . . ?
O4 O3 W3 74.1(5) . . ?
Si1 O3 W1'' 122.1(6) . . ?
O4 O3 W1'' 127.4(8) . . ?
W3 O3 W1'' 90.0(4) . . ?
Si1 O3 W2 122.3(6) . . ?
O4 O3 W2 141.9(7) . . ?
W3 O3 W2 98.8(4) . . ?
W1'' O3 W2 89.3(5) . . ?
Si1 O3 W1 114.9(6) . . ?
O4 O3 W1 124.5(7) . . ?
W3 O3 W1 95.3(5) . . ?
W2 O3 W1 93.1(4) . . ?
Si1 O4 O2 63.0(6) . 3_757 ?
Si1 O4 O3 60.4(5) . . ?
O2 O4 O3 104.4(8) 3_757 . ?
Si1 O4 W4 130.7(6) . . ?
O2 O4 W4 67.8(6) 3_757 . ?
O3 O4 W4 136.5(7) . . ?
Si1 O4 W3 122.9(6) . . ?
O2 O4 W3 136.0(7) 3_757 . ?
O3 O4 W3 62.5(5) . . ?
W4 O4 W3 92.8(4) . . ?
W6' O5 W5 142.6(10) 3_757 . ?
W5 O5 W6 135.1(10) . 3_757 ?
W5 O7 W4 137.8(4) . . ?
W2 O8 W4 138.9(6) 3_757 . ?
W3 O10 W5 137.0(4) . . ?
W4 O11 W3 138.6(5) . . ?
W6 O12 W4 135.0(6) . . ?
W4 O12 W6' 140.5(5) . . ?
W1'' O15 W3 133.2(7) . . ?
W1 O15 W3 136.3(7) . . ?
W3 O15 W1' 139.3(7) . . ?
W1' O16 W6' 137.6(6) . . ?
W6' O16 W1 140.0(7) . . ?
W1' O16 W6 139.5(8) . . ?
W1 O16 W6 138.4(8) . . ?
W6' O16 W1'' 142.1(7) . . ?
W6 O16 W1'' 137.6(9) . . ?
W3 O17 W2 136.7(9) . . ?
W6 O18 W2 132.1(4) 3_757 . ?
W2 O18 W6' 143.5(5) . 3_757 ?
W1'' O20 W2 133.0(6) . . ?
W1 O20 W2 137.1(6) . . ?
W2 O20 W1' 139.8(6) . . ?
W1' O21 W5 137.3(8) . 3_757 ?
W1 O21 W5 138.3(8) . 3_757 ?
W5 O21 W1'' 138.3(8) 3_757 . ?
W1' O22 Ni1 146.1(5) . . ?
W1 O22 Ni1 152.0(5) . . ?
W1'' O22 Ni1 152.5(5) . . ?
C4 O23 H23A 109.5 . . ?
C19 O24 H24 109.5 . . ?
O4 Si1 O4 180.000(2) . 3_757 ?
O4 Si1 O2 119.6(6) . . ?
O4 Si1 O2 60.4(6) 3_757 . ?
O4 Si1 O2 60.4(6) . 3_757 ?
O4 Si1 O2 119.6(6) 3_757 3_757 ?
O2 Si1 O2 180.0(5) . 3_757 ?
O4 Si1 O3 68.6(6) . . ?
O4 Si1 O3 111.4(6) 3_757 . ?
O2 Si1 O3 71.6(6) . . ?
O2 Si1 O3 108.4(6) 3_757 . ?
O4 Si1 O3 111.4(6) . 3_757 ?
O4 Si1 O3 68.6(6) 3_757 3_757 ?
O2 Si1 O3 108.4(6) . 3_757 ?
O2 Si1 O3 71.6(6) 3_757 3_757 ?
O3 Si1 O3 180.000(2) . 3_757 ?
O4 Si1 O1 71.8(6) . . ?
O4 Si1 O1 108.2(6) 3_757 . ?
O2 Si1 O1 74.3(6) . . ?
O2 Si1 O1 105.7(6) 3_757 . ?
O3 Si1 O1 102.1(5) . . ?
O3 Si1 O1 77.9(5) 3_757 . ?
O4 Si1 O1 108.2(6) . 3_757 ?
O4 Si1 O1 71.8(6) 3_757 3_757 ?
O2 Si1 O1 105.7(6) . 3_757 ?
O2 Si1 O1 74.3(6) 3_757 3_757 ?
O3 Si1 O1 77.9(5) . 3_757 ?
O3 Si1 O1 102.1(5) 3_757 3_757 ?
O1 Si1 O1 180.000(2) . 3_757 ?
N6 Ni1 N1 173.7(3) 2_656 . ?
N6 Ni1 O1W 90.7(3) 2_656 . ?
N1 Ni1 O1W 94.8(3) . . ?
N6 Ni1 N7 93.1(3) 2_656 . ?
N1 Ni1 N7 89.7(3) . . ?
O1W Ni1 N7 93.9(3) . . ?
N6 Ni1 N10 92.3(3) 2_656 4_566 ?
N1 Ni1 N10 84.9(3) . 4_566 ?
O1W Ni1 N10 86.2(3) . 4_566 ?
N7 Ni1 N10 174.6(3) . 4_566 ?
N6 Ni1 O22 85.1(3) 2_656 . ?
N1 Ni1 O22 89.4(3) . . ?
O1W Ni1 O22 175.7(3) . . ?
N7 Ni1 O22 87.3(3) . . ?
N10 Ni1 O22 93.0(3) 4_566 . ?
O22 W1 O20 102.2(6) . . ?
O22 W1 O21 103.0(7) . . ?
O20 W1 O21 88.1(7) . . ?
O22 W1 O15 97.2(6) . . ?
O20 W1 O15 89.7(6) . . ?
O21 W1 O15 159.7(7) . . ?
O22 W1 O16 99.2(7) . . ?
O20 W1 O16 158.6(7) . . ?
O21 W1 O16 87.1(6) . . ?
O15 W1 O16 87.6(7) . . ?
O22 W1 O1 153.0(6) . 3_757 ?
O20 W1 O1 99.1(6) . 3_757 ?
O21 W1 O1 61.1(5) . 3_757 ?
O15 W1 O1 99.4(6) . 3_757 ?
O16 W1 O1 60.5(5) . 3_757 ?
O22 W1 O3 154.0(6) . . ?
O20 W1 O3 64.2(5) . . ?
O21 W1 O3 98.7(6) . . ?
O15 W1 O3 62.4(5) . . ?
O16 W1 O3 96.0(7) . . ?
O1 W1 O3 52.4(4) 3_757 . ?
O19 W2 O8 103.1(4) . 3_757 ?
O19 W2 O18 102.2(5) . . ?
O8 W2 O18 88.0(4) 3_757 . ?
O19 W2 O17 99.3(6) . . ?
O8 W2 O17 157.6(6) 3_757 . ?
O18 W2 O17 86.9(4) . . ?
O19 W2 O20 100.5(5) . . ?
O8 W2 O20 88.0(4) 3_757 . ?
O18 W2 O20 157.3(5) . . ?
O17 W2 O20 88.3(4) . . ?
O19 W2 O3 155.0(4) . . ?
O8 W2 O3 97.2(4) 3_757 . ?
O18 W2 O3 92.8(4) . . ?
O17 W2 O3 61.3(5) . . ?
O20 W2 O3 65.5(4) . . ?
O19 W2 O2 158.8(4) . . ?
O8 W2 O2 60.5(4) 3_757 . ?
O18 W2 O2 66.0(3) . . ?
O17 W2 O2 97.6(5) . . ?
O20 W2 O2 92.7(5) . . ?
O3 W2 O2 46.2(4) . . ?
O13 W3 O11 102.6(4) . . ?
O13 W3 O15 100.4(6) . . ?
O11 W3 O15 87.2(4) . . ?
O13 W3 O17 99.0(6) . . ?
O11 W3 O17 158.5(6) . . ?
O15 W3 O17 88.7(4) . . ?
O13 W3 O10 101.5(4) . . ?
O11 W3 O10 88.3(3) . . ?
O15 W3 O10 158.2(5) . . ?
O17 W3 O10 87.6(4) . . ?
O13 W3 O3 155.8(5) . . ?
O11 W3 O3 96.5(4) . . ?
O15 W3 O3 65.7(5) . . ?
O17 W3 O3 62.6(6) . . ?
O10 W3 O3 93.7(4) . . ?
O13 W3 O4 160.8(5) . . ?
O11 W3 O4 62.5(4) . . ?
O15 W3 O4 91.3(6) . . ?
O17 W3 O4 96.5(5) . . ?
O10 W3 O4 67.7(3) . . ?
O3 W3 O4 43.4(4) . . ?
O9 W4 O11 99.5(5) . . ?
O9 W4 O12 102.8(6) . . ?
O11 W4 O12 88.3(3) . . ?
O9 W4 O8 103.4(5) . . ?
O11 W4 O8 157.1(5) . . ?
O12 W4 O8 88.4(3) . . ?
O9 W4 O7 99.8(5) . . ?
O11 W4 O7 87.5(3) . . ?
O12 W4 O7 157.3(5) . . ?
O8 W4 O7 86.9(3) . . ?
O9 W4 O2 162.2(6) . 3_757 ?
O11 W4 O2 93.8(4) . 3_757 ?
O12 W4 O2 65.6(4) . 3_757 ?
O8 W4 O2 64.3(4) . 3_757 ?
O7 W4 O2 92.4(4) . 3_757 ?
O9 W4 O4 159.2(6) . . ?
O11 W4 O4 65.2(4) . . ?
O12 W4 O4 91.1(5) . . ?
O8 W4 O4 92.2(4) . . ?
O7 W4 O4 66.9(4) . . ?
O2 W4 O4 38.5(4) 3_757 . ?
O6 W5 O7 101.4(4) . . ?
O6 W5 O21 102.8(6) . 3_757 ?
O7 W5 O21 88.4(4) . 3_757 ?
O6 W5 O5 101.2(7) . . ?
O7 W5 O5 157.4(7) . . ?
O21 W5 O5 88.2(4) 3_757 . ?
O6 W5 O10 100.2(4) . . ?
O7 W5 O10 89.1(3) . . ?
O21 W5 O10 156.9(6) 3_757 . ?
O5 W5 O10 85.3(4) . . ?
O6 W5 O1 155.8(5) . . ?
O7 W5 O1 98.0(4) . . ?
O21 W5 O1 63.2(5) 3_757 . ?
O5 W5 O1 60.8(7) . . ?
O10 W5 O1 94.5(4) . . ?
W6' W6 O12 155.7(7) . . ?
W6' W6 O14 55.1(6) . . ?
O12 W6 O14 104.5(5) . . ?
W6' W6 O18 98.4(6) . 3_757 ?
O12 W6 O18 98.1(4) . 3_757 ?
O14 W6 O18 99.1(4) . 3_757 ?
W6' W6 O16 78.0(7) . . ?
O12 W6 O16 92.4(5) . . ?
O14 W6 O16 95.1(6) . . ?
O18 W6 O16 159.6(5) 3_757 . ?
W6' W6 O5 36.8(7) . 3_757 ?
O12 W6 O5 163.8(6) . 3_757 ?
O14 W6 O5 90.8(6) . 3_757 ?
O18 W6 O5 84.4(5) 3_757 3_757 ?
O16 W6 O5 80.9(4) . 3_757 ?
W6' W6 O1 89.3(6) . 3_757 ?
O12 W6 O1 105.9(5) . 3_757 ?
O14 W6 O1 142.3(4) . 3_757 ?
O18 W6 O1 98.1(5) 3_757 3_757 ?
O16 W6 O1 62.0(5) . 3_757 ?
O5 W6 O1 57.9(5) 3_757 3_757 ?
W6' W6 O2 134.9(6) . 3_757 ?
O12 W6 O2 68.0(4) . 3_757 ?
O14 W6 O2 165.6(4) . 3_757 ?
O18 W6 O2 70.8(4) 3_757 3_757 ?
O16 W6 O2 97.4(6) . 3_757 ?
O5 W6 O2 98.1(6) 3_757 3_757 ?
O1 W6 O2 51.4(4) 3_757 3_757 ?
C12 N4 N5 109.8(9) . . ?
C12 N4 C5 130.0(11) . . ?
N5 N4 C5 120.2(10) . . ?
C15 N11 N12 109.1(9) . . ?
C15 N11 C20 128.5(10) . . ?
N12 N11 C20 122.3(9) . . ?
C14 N12 N11 101.0(9) . . ?
C13 N5 N4 102.7(9) . . ?
N6 C12 N4 109.8(10) . . ?
N6 C12 H12 125.1 . . ?
N4 C12 H12 125.1 . . ?
C12 N6 C13 103.1(9) . . ?
C12 N6 Ni1 126.6(8) . 2_646 ?
C13 N6 Ni1 128.0(7) . 2_646 ?
N10 C15 N11 111.7(10) . . ?
N10 C15 H15 124.2 . . ?
N11 C15 H15 124.2 . . ?
N12 C14 N10 117.4(10) . . ?
N12 C14 H14 121.3 . . ?
N10 C14 H14 121.3 . . ?
N5 C13 N6 114.5(11) . . ?
N5 C13 H13 122.8 . . ?
N6 C13 H13 122.8 . . ?
C15 N10 C14 100.8(9) . . ?
C15 N10 Ni1 131.8(7) . 4_665 ?
C14 N10 Ni1 127.5(7) . 4_665 ?
W1'' W1' O21 125.0(17) . . ?
W1'' W1' O16 120.6(13) . . ?
O21 W1' O16 101.6(7) . . ?
W1'' W1' O22 85.4(11) . . ?
O21 W1' O22 113.5(7) . . ?
O16 W1' O22 109.5(7) . . ?
W1'' W1' O20 40.9(13) . . ?
O21 W1' O20 85.4(7) . . ?
O16 W1' O20 151.0(8) . . ?
O22 W1' O20 92.8(6) . . ?
W1'' W1' O15 36.1(10) . . ?
O21 W1' O15 151.9(9) . . ?
O16 W1' O15 85.5(7) . . ?
O22 W1' O15 88.8(5) . . ?
O20 W1' O15 76.3(5) . . ?
W1'' W1' O1 101.1(12) . 3_757 ?
O21 W1' O1 65.2(6) . 3_757 ?
O16 W1' O1 64.7(6) . 3_757 ?
O22 W1' O1 172.9(8) . 3_757 ?
O20 W1' O1 94.0(6) . 3_757 ?
O15 W1' O1 94.7(5) . 3_757 ?
W1' W1'' O15 129.7(17) . . ?
W1' W1'' O20 123.5(13) . . ?
O15 W1'' O20 105.7(9) . . ?
W1' W1'' O22 72.0(12) . . ?
O15 W1'' O22 104.6(6) . . ?
O20 W1'' O22 107.7(7) . . ?
W1' W1'' O16 43.3(13) . . ?
O15 W1'' O16 87.5(7) . . ?
O20 W1'' O16 154.0(7) . . ?
O22 W1'' O16 89.9(8) . . ?
W1' W1'' O21 39.8(10) . . ?
O15 W1'' O21 156.5(8) . . ?
O20 W1'' O21 84.9(6) . . ?
O22 W1'' O21 91.4(6) . . ?
O16 W1'' O21 75.4(6) . . ?
W1' W1'' O3 115.8(12) . . ?
O15 W1'' O3 69.0(6) . . ?
O20 W1'' O3 70.3(6) . . ?
O22 W1'' O3 171.9(7) . . ?
O16 W1'' O3 94.8(6) . . ?
O21 W1'' O3 96.2(6) . . ?
W6 W6' O14 109.6(7) . . ?
W6 W6' O5 133.2(9) . 3_757 ?
O14 W6' O5 115.6(8) . 3_757 ?
W6 W6' O16 86.8(8) . . ?
O14 W6' O16 105.2(6) . . ?
O5 W6' O16 92.7(4) 3_757 . ?
W6 W6' O18 67.0(6) . 3_757 ?
O14 W6' O18 102.3(5) . 3_757 ?
O5 W6' O18 91.4(5) 3_757 3_757 ?
O16 W6' O18 147.1(6) . 3_757 ?
W6 W6' O12 18.8(5) . . ?
O14 W6' O12 94.3(5) . . ?
O5 W6' O12 150.1(7) 3_757 . ?
O16 W6' O12 80.2(5) . . ?
O18 W6' O12 80.1(4) 3_757 . ?
W6 W6' O1 78.4(6) . 3_757 ?
O14 W6' O1 164.8(5) . 3_757 ?
O5 W6' O1 60.9(7) 3_757 3_757 ?
O16 W6' O1 61.4(5) . 3_757 ?
O18 W6' O1 92.8(4) 3_757 3_757 ?
O12 W6' O1 90.7(4) . 3_757 ?

loop_
_geom_bond_atom_site_label_1
_geom_bond_atom_site_label_2
_geom_bond_distance
_geom_bond_site_symmetry_2
_geom_bond_publ_flag
C1 N3 1.317(11) . ?
C1 N1 1.335(11) . ?
C1 H1 0.9300 . ?
C2 N2 1.348(12) . ?
C2 N1 1.348(11) . ?
C2 H2 0.9300 . ?
C3 N3 1.462(12) . ?
C3 C4 1.546(15) . ?
C3 H3A 0.9700 . ?
C3 H3B 0.9700 . ?
C4 O23 1.437(12) . ?
C4 C6 1.537(13) . ?
C4 C5 1.588(14) . ?
C5 N4 1.453(13) . ?
C5 H5A 0.9700 . ?
C5 H5B 0.9700 . ?
C6 C7 1.363(16) . ?
C6 C11 1.387(17) . ?
C7 C8 1.432(17) . ?
C7 H7 0.9300 . ?
C8 C9 1.38(2) . ?
C8 H8 0.9300 . ?
C9 F2 1.327(14) . ?
C9 C10 1.35(2) . ?
C10 C11 1.398(18) . ?
C10 H10 0.9300 . ?
C11 F1 1.354(15) . ?
C16 N7 1.306(11) . ?
C16 N8 1.310(12) . ?
C16 H16 0.9300 . ?
C17 N9 1.315(16) . ?
C17 N7 1.367(12) . ?
C17 H17 0.9300 . ?
C18 N8 1.470(12) . ?
C18 C19 1.537(15) . ?
C18 H18A 0.9700 . ?
C18 H18B 0.9700 . ?
C19 O24 1.420(13) . ?
C19 C21 1.551(13) . ?
C19 C20 1.568(14) . ?
C20 N11 1.450(12) . ?
C20 H20A 0.9700 . ?
C20 H20B 0.9700 . ?
C21 C26 1.370(16) . ?
C21 C22 1.374(16) . ?
C22 C23 1.383(19) . ?
C22 H22 0.9300 . ?
C23 C24 1.34(2) . ?
C23 H23 0.9300 . ?
C24 C25 1.30(2) . ?
C24 F4 1.360(15) . ?
C25 C26 1.397(16) . ?
C25 H25 0.9300 . ?
C26 F3 1.385(14) . ?
N7 Ni1 2.108(8) . ?
N9 N8 1.316(14) . ?
N1 Ni1 2.093(7) . ?
N2 N3 1.372(11) . ?
O1 Si1 1.748(12) . ?
O1 W5 2.295(11) . ?
O1 W1' 2.322(14) 3_757 ?
O1 W6 2.327(13) 3_757 ?
O1 W6' 2.375(13) 3_757 ?
O1 W1 2.401(14) 3_757 ?
O2 O4 1.552(16) 3_757 ?
O2 Si1 1.590(12) . ?
O2 W4 2.306(11) 3_757 ?
O2 W6 2.330(11) 3_757 ?
O2 W2 2.488(11) . ?
O3 Si1 1.671(11) . ?
O3 O4 1.789(16) . ?
O3 W3 2.309(11) . ?
O3 W1'' 2.313(15) . ?
O3 W2 2.371(11) . ?
O3 W1 2.464(14) . ?
O4 Si1 1.491(11) . ?
O4 O2 1.552(16) 3_757 ?
O4 W4 2.391(12) . ?
O4 W3 2.505(10) . ?
O5 W6' 1.718(12) 3_757 ?
O5 W5 1.906(11) . ?
O5 W6 2.094(14) 3_757 ?
O6 W5 1.662(8) . ?
O7 W5 1.864(9) . ?
O7 W4 1.940(7) . ?
O8 W2 1.888(10) 3_757 ?
O8 W4 1.903(8) . ?
O9 W4 1.667(9) . ?
O10 W3 1.911(7) . ?
O10 W5 1.914(7) . ?
O11 W4 1.886(7) . ?
O11 W3 1.904(9) . ?
O12 W6 1.668(11) . ?
O12 W4 1.892(9) . ?
O12 W6' 2.136(11) . ?
O13 W3 1.678(8) . ?
O14 W6' 1.566(9) . ?
O14 W6 1.798(8) . ?
O15 W1'' 1.650(13) . ?
O15 W1 1.895(16) . ?
O15 W3 1.908(9) . ?
O15 W1' 2.155(15) . ?
O16 W1' 1.695(14) . ?
O16 W6' 1.877(9) . ?
O16 W1 1.912(14) . ?
O16 W6 1.916(9) . ?
O16 W1'' 2.129(18) . ?
O17 W3 1.909(10) . ?
O17 W2 1.913(11) . ?
O18 W6 1.828(8) 3_757 ?
O18 W2 1.902(7) . ?
O18 W6' 1.965(8) 3_757 ?
O19 W2 1.674(7) . ?
O20 W1'' 1.669(16) . ?
O20 W1 1.856(14) . ?
O20 W2 1.918(8) . ?
O20 W1' 2.127(16) . ?
O21 W1' 1.675(13) . ?
O21 W1 1.880(16) . ?
O21 W5 1.895(9) 3_757 ?
O21 W1'' 2.144(16) . ?
O1W Ni1 2.099(7) . ?
O22 W1' 1.699(9) . ?
O22 W1 1.723(10) . ?
O22 W1'' 1.780(11) . ?
O22 Ni1 2.147(6) . ?
O23 H23A 0.8200 . ?
O24 H24 0.8200 . ?
Si1 O4 1.491(12) 3_757 ?
Si1 O2 1.590(12) 3_757 ?
Si1 O3 1.670(11) 3_757 ?
Si1 O1 1.748(12) 3_757 ?
Ni1 N6 2.090(8) 2_656 ?
Ni1 N10 2.115(8) 4_566 ?
W1 O1 2.401(14) 3_757 ?
W2 O8 1.888(10) 3_757 ?
W4 O2 2.306(12) 3_757 ?
W5 O21 1.895(9) 3_757 ?
W6 W6' 0.5029(19) . ?
W6 O18 1.828(8) 3_757 ?
W6 O5 2.094(14) 3_757 ?
W6 O1 2.327(13) 3_757 ?
W6 O2 2.330(11) 3_757 ?
N4 C12 1.337(13) . ?
N4 N5 1.359(13) . ?
N11 C15 1.330(13) . ?
N11 N12 1.380(12) . ?
N12 C14 1.302(14) . ?
N5 C13 1.316(14) . ?
C12 N6 1.329(13) . ?
C12 H12 0.9300 . ?
N6 C13 1.357(14) . ?
N6 Ni1 2.090(8) 2_646 ?
C15 N10 1.324(12) . ?
C15 H15 0.9300 . ?
C14 N10 1.358(13) . ?
C14 H14 0.9300 . ?
C13 H13 0.9300 . ?
N10 Ni1 2.115(8) 4_665 ?
W1' W1'' 0.69(2) . ?
W1' O1 2.322(14) 3_757 ?
W6' O5 1.718(12) 3_757 ?
W6' O18 1.965(8) 3_757 ?
W6' O1 2.375(13) 3_757 ?

loop_
_geom_torsion_atom_site_label_1
_geom_torsion_atom_site_label_2
_geom_torsion_atom_site_label_3
_geom_torsion_atom_site_label_4
_geom_torsion
_geom_torsion_site_symmetry_1
_geom_torsion_site_symmetry_2
_geom_torsion_site_symmetry_3
_geom_torsion_site_symmetry_4
_geom_torsion_publ_flag
N3 C3 C4 O23 68.5(9) . . . . ?
N3 C3 C4 C6 -51.6(11) . . . . ?
N3 C3 C4 C5 -173.8(8) . . . . ?
O23 C4 C5 N4 58.9(14) . . . . ?
C6 C4 C5 N4 178.3(11) . . . . ?
C3 C4 C5 N4 -58.6(13) . . . . ?
O23 C4 C6 C7 -11.1(14) . . . . ?
C3 C4 C6 C7 107.8(12) . . . . ?
C5 C4 C6 C7 -129.6(12) . . . . ?
O23 C4 C6 C11 177.6(10) . . . . ?
C3 C4 C6 C11 -63.5(13) . . . . ?
C5 C4 C6 C11 59.2(14) . . . . ?
C11 C6 C7 C8 3.3(18) . . . . ?
C4 C6 C7 C8 -168.3(11) . . . . ?
C6 C7 C8 C9 -4(2) . . . . ?
C7 C8 C9 F2 178.1(11) . . . . ?
C7 C8 C9 C10 1(2) . . . . ?
F2 C9 C10 C11 -174.6(11) . . . . ?
C8 C9 C10 C11 3(2) . . . . ?
C7 C6 C11 F1 -178.1(11) . . . . ?
C4 C6 C11 F1 -6.6(17) . . . . ?
C7 C6 C11 C10 0.3(18) . . . . ?
C4 C6 C11 C10 171.7(11) . . . . ?
C9 C10 C11 F1 175.1(12) . . . . ?
C9 C10 C11 C6 -3(2) . . . . ?
N8 C18 C19 O24 63.7(11) . . . . ?
N8 C18 C19 C21 -55.1(12) . . . . ?
N8 C18 C19 C20 -176.8(8) . . . . ?
O24 C19 C20 N11 42.6(12) . . . . ?
C18 C19 C20 N11 -77.9(12) . . . . ?
C21 C19 C20 N11 159.1(9) . . . . ?
O24 C19 C21 C26 173.7(10) . . . . ?
C18 C19 C21 C26 -65.9(13) . . . . ?
C20 C19 C21 C26 56.3(13) . . . . ?
O24 C19 C21 C22 -11.6(14) . . . . ?
C18 C19 C21 C22 108.8(12) . . . . ?
C20 C19 C21 C22 -128.9(12) . . . . ?
C26 C21 C22 C23 -2.3(19) . . . . ?
C19 C21 C22 C23 -177.2(12) . . . . ?
C21 C22 C23 C24 -1(2) . . . . ?
C22 C23 C24 C25 5(3) . . . . ?
C22 C23 C24 F4 179.0(14) . . . . ?
C23 C24 C25 C26 -3(2) . . . . ?
F4 C24 C25 C26 -177.7(12) . . . . ?
C22 C21 C26 F3 -179.1(11) . . . . ?
C19 C21 C26 F3 -4.1(16) . . . . ?
C22 C21 C26 C25 3.4(18) . . . . ?
C19 C21 C26 C25 178.4(11) . . . . ?
C24 C25 C26 C21 -1(2) . . . . ?
C24 C25 C26 F3 -178.2(13) . . . . ?
N8 C16 N7 C17 -0.6(14) . . . . ?
N8 C16 N7 Ni1 -175.4(7) . . . . ?
N9 C17 N7 C16 0.5(19) . . . . ?
N9 C17 N7 Ni1 175.8(11) . . . . ?
N7 C17 N9 N8 0(2) . . . . ?
N7 C16 N8 N9 0.5(14) . . . . ?
N7 C16 N8 C18 178.0(10) . . . . ?
C17 N9 N8 C16 -0.1(17) . . . . ?
C17 N9 N8 C18 -177.8(13) . . . . ?
C19 C18 N8 C16 97.9(13) . . . . ?
C19 C18 N8 N9 -84.8(14) . . . . ?
N3 C1 N1 C2 -1.3(11) . . . . ?
N3 C1 N1 Ni1 174.7(6) . . . . ?
N2 C2 N1 C1 0.6(12) . . . . ?
N2 C2 N1 Ni1 -174.9(7) . . . . ?
N1 C2 N2 N3 0.3(12) . . . . ?
N1 C1 N3 N2 1.6(12) . . . . ?
N1 C1 N3 C3 173.7(9) . . . . ?
C2 N2 N3 C1 -1.1(11) . . . . ?
C2 N2 N3 C3 -174.1(9) . . . . ?
C4 C3 N3 C1 -74.9(12) . . . . ?
C4 C3 N3 N2 96.7(10) . . . . ?
W3 O3 O4 Si1 178.6(6) . . . . ?
W1'' O3 O4 Si1 -103.9(8) . . . . ?
W2 O3 O4 Si1 94.7(11) . . . . ?
W1 O3 O4 Si1 -95.8(8) . . . . ?
Si1 O3 O4 O2 46.7(6) . . . 3_757 ?
W3 O3 O4 O2 -134.7(8) . . . 3_757 ?
W1'' O3 O4 O2 -57.2(11) . . . 3_757 ?
W2 O3 O4 O2 141.4(10) . . . 3_757 ?
W1 O3 O4 O2 -49.1(11) . . . 3_757 ?
Si1 O3 O4 W4 119.4(10) . . . . ?
W3 O3 O4 W4 -62.0(9) . . . . ?
W1'' O3 O4 W4 15.5(14) . . . . ?
W2 O3 O4 W4 -145.9(8) . . . . ?
W1 O3 O4 W4 23.6(14) . . . . ?
Si1 O3 O4 W3 -178.6(6) . . . . ?
W1'' O3 O4 W3 77.4(7) . . . . ?
W2 O3 O4 W3 -84.0(10) . . . . ?
W1 O3 O4 W3 85.6(7) . . . . ?
O2 O4 Si1 O2 180.000(1) 3_757 . . . ?
O3 O4 Si1 O2 -52.3(7) . . . . ?
W4 O4 Si1 O2 179.9(6) . . . . ?
W3 O4 Si1 O2 -50.9(9) . . . . ?
O3 O4 Si1 O2 127.7(7) . . . 3_757 ?
W4 O4 Si1 O2 -0.1(6) . . . 3_757 ?
W3 O4 Si1 O2 129.1(9) . . . 3_757 ?
O2 O4 Si1 O3 -127.7(7) 3_757 . . . ?
W4 O4 Si1 O3 -127.8(9) . . . . ?
W3 O4 Si1 O3 1.5(6) . . . . ?
O2 O4 Si1 O3 52.3(7) 3_757 . . 3_757 ?
O3 O4 Si1 O3 180.000(2) . . . 3_757 ?
W4 O4 Si1 O3 52.2(9) . . . 3_757 ?
W3 O4 Si1 O3 -178.5(6) . . . 3_757 ?
O2 O4 Si1 O1 120.9(7) 3_757 . . . ?
O3 O4 Si1 O1 -111.4(6) . . . . ?
W4 O4 Si1 O1 120.8(9) . . . . ?
W3 O4 Si1 O1 -110.0(8) . . . . ?
O2 O4 Si1 O1 -59.1(7) 3_757 . . 3_757 ?
O3 O4 Si1 O1 68.6(6) . . . 3_757 ?
W4 O4 Si1 O1 -59.2(9) . . . 3_757 ?
W3 O4 Si1 O1 70.0(8) . . . 3_757 ?
O4 O2 Si1 O4 180.0 3_757 . . . ?
W4 O2 Si1 O4 179.9(6) 3_757 . . . ?
W6 O2 Si1 O4 -59.1(8) 3_757 . . . ?
W2 O2 Si1 O4 50.7(8) . . . . ?
W4 O2 Si1 O4 -0.1(6) 3_757 . . 3_757 ?
W6 O2 Si1 O4 120.9(8) 3_757 . . 3_757 ?
W2 O2 Si1 O4 -129.3(8) . . . 3_757 ?
O4 O2 Si1 O3 129.1(7) 3_757 . . . ?
W4 O2 Si1 O3 129.0(8) 3_757 . . . ?
W6 O2 Si1 O3 -110.1(7) 3_757 . . . ?
W2 O2 Si1 O3 -0.2(5) . . . . ?
O4 O2 Si1 O3 -50.9(7) 3_757 . . 3_757 ?
W4 O2 Si1 O3 -51.0(8) 3_757 . . 3_757 ?
W6 O2 Si1 O3 69.9(7) 3_757 . . 3_757 ?
W2 O2 Si1 O3 179.8(5) . . . 3_757 ?
O4 O2 Si1 O1 -122.1(7) 3_757 . . . ?
W4 O2 Si1 O1 -122.2(8) 3_757 . . . ?
W6 O2 Si1 O1 -1.3(6) 3_757 . . . ?
W2 O2 Si1 O1 108.6(7) . . . . ?
O4 O2 Si1 O1 57.9(7) 3_757 . . 3_757 ?
W4 O2 Si1 O1 57.8(8) 3_757 . . 3_757 ?
W6 O2 Si1 O1 178.7(6) 3_757 . . 3_757 ?
W2 O2 Si1 O1 -71.4(7) . . . 3_757 ?
W3 O3 Si1 O4 -1.6(7) . . . . ?
W1'' O3 Si1 O4 114.4(9) . . . . ?
W2 O3 Si1 O4 -133.3(8) . . . . ?
W1 O3 Si1 O4 115.2(8) . . . . ?
O4 O3 Si1 O4 180.000(2) . . . 3_757 ?
W3 O3 Si1 O4 178.4(7) . . . 3_757 ?
W1'' O3 Si1 O4 -65.6(9) . . . 3_757 ?
W2 O3 Si1 O4 46.7(8) . . . 3_757 ?
W1 O3 Si1 O4 -64.8(8) . . . 3_757 ?
O4 O3 Si1 O2 133.5(7) . . . . ?
W3 O3 Si1 O2 131.9(8) . . . . ?
W1'' O3 Si1 O2 -112.0(8) . . . . ?
W2 O3 Si1 O2 0.2(6) . . . . ?
W1 O3 Si1 O2 -111.2(7) . . . . ?
O4 O3 Si1 O2 -46.5(7) . . . 3_757 ?
W3 O3 Si1 O2 -48.1(8) . . . 3_757 ?
W1'' O3 Si1 O2 68.0(8) . . . 3_757 ?
W2 O3 Si1 O2 -179.8(6) . . . 3_757 ?
W1 O3 Si1 O2 68.8(7) . . . 3_757 ?
O4 O3 Si1 O1 64.8(7) . . . . ?
W3 O3 Si1 O1 63.2(8) . . . . ?
W1'' O3 Si1 O1 179.2(7) . . . . ?
W2 O3 Si1 O1 -68.5(7) . . . . ?
W1 O3 Si1 O1 -180.0(6) . . . . ?
O4 O3 Si1 O1 -115.2(7) . . . 3_757 ?
W3 O3 Si1 O1 -116.8(8) . . . 3_757 ?
W1'' O3 Si1 O1 -0.8(7) . . . 3_757 ?
W2 O3 Si1 O1 111.5(7) . . . 3_757 ?
W1 O3 Si1 O1 0.0(6) . . . 3_757 ?
W5 O1 Si1 O4 0.2(6) . . . . ?
W1' O1 Si1 O4 -118.1(9) 3_757 . . . ?
W6 O1 Si1 O4 130.4(7) 3_757 . . . ?
W6' O1 Si1 O4 124.5(8) 3_757 . . . ?
W1 O1 Si1 O4 -117.5(8) 3_757 . . . ?
W5 O1 Si1 O4 -179.8(6) . . . 3_757 ?
W1' O1 Si1 O4 61.9(9) 3_757 . . 3_757 ?
W6 O1 Si1 O4 -49.6(7) 3_757 . . 3_757 ?
W6' O1 Si1 O4 -55.5(8) 3_757 . . 3_757 ?
W1 O1 Si1 O4 62.5(8) 3_757 . . 3_757 ?
W5 O1 Si1 O2 -129.0(8) . . . . ?
W1' O1 Si1 O2 112.7(8) 3_757 . . . ?
W6 O1 Si1 O2 1.2(5) 3_757 . . . ?
W6' O1 Si1 O2 -4.7(6) 3_757 . . . ?
W1 O1 Si1 O2 113.3(7) 3_757 . . . ?
W5 O1 Si1 O2 51.0(8) . . . 3_757 ?
W1' O1 Si1 O2 -67.3(8) 3_757 . . 3_757 ?
W6 O1 Si1 O2 -178.8(5) 3_757 . . 3_757 ?
W6' O1 Si1 O2 175.3(6) 3_757 . . 3_757 ?
W1 O1 Si1 O2 -66.7(7) 3_757 . . 3_757 ?
W5 O1 Si1 O3 -62.2(8) . . . . ?
W1' O1 Si1 O3 179.4(7) 3_757 . . . ?
W6 O1 Si1 O3 67.9(7) 3_757 . . . ?
W6' O1 Si1 O3 62.1(8) 3_757 . . . ?
W1 O1 Si1 O3 -180.0(6) 3_757 . . . ?
W5 O1 Si1 O3 117.8(8) . . . 3_757 ?
W1' O1 Si1 O3 -0.6(7) 3_757 . . 3_757 ?
W6 O1 Si1 O3 -112.1(7) 3_757 . . 3_757 ?
W6' O1 Si1 O3 -117.9(8) 3_757 . . 3_757 ?
W1 O1 Si1 O3 0.0(6) 3_757 . . 3_757 ?
C1 N1 Ni1 O1W -147.0(8) . . . . ?
C2 N1 Ni1 O1W 27.7(10) . . . . ?
C1 N1 Ni1 N7 119.1(8) . . . . ?
C2 N1 Ni1 N7 -66.2(9) . . . . ?
C1 N1 Ni1 N10 -61.3(8) . . . 4_566 ?
C2 N1 Ni1 N10 113.5(9) . . . 4_566 ?
C1 N1 Ni1 O22 31.8(8) . . . . ?
C2 N1 Ni1 O22 -153.5(9) . . . . ?
C16 N7 Ni1 N6 -37.3(10) . . . 2_656 ?
C17 N7 Ni1 N6 149.0(12) . . . 2_656 ?
C16 N7 Ni1 N1 148.4(10) . . . . ?
C17 N7 Ni1 N1 -25.3(12) . . . . ?
C16 N7 Ni1 O1W 53.6(10) . . . . ?
C17 N7 Ni1 O1W -120.1(12) . . . . ?
C16 N7 Ni1 O22 -122.2(10) . . . . ?
C17 N7 Ni1 O22 64.1(12) . . . . ?
W1' O22 Ni1 N6 48.0(8) . . . 2_656 ?
W1 O22 Ni1 N6 68.2(10) . . . 2_656 ?
W1'' O22 Ni1 N6 91.5(12) . . . 2_656 ?
W1' O22 Ni1 N1 -128.9(8) . . . . ?
W1 O22 Ni1 N1 -108.7(10) . . . . ?
W1'' O22 Ni1 N1 -85.4(12) . . . . ?
W1' O22 Ni1 N7 141.3(8) . . . . ?
W1 O22 Ni1 N7 161.5(10) . . . . ?
W1'' O22 Ni1 N7 -175.2(12) . . . . ?
W1' O22 Ni1 N10 -44.1(8) . . . 4_566 ?
W1 O22 Ni1 N10 -23.9(10) . . . 4_566 ?
W1'' O22 Ni1 N10 -0.6(12) . . . 4_566 ?
W1' O22 W1 O20 -136(3) . . . . ?
W1'' O22 W1 O20 52(3) . . . . ?
Ni1 O22 W1 O20 154.9(8) . . . . ?
W1' O22 W1 O21 -45(2) . . . . ?
W1'' O22 W1 O21 143(3) . . . . ?
Ni1 O22 W1 O21 -114.2(10) . . . . ?
W1' O22 W1 O15 133(3) . . . . ?
W1'' O22 W1 O15 -40(3) . . . . ?
Ni1 O22 W1 O15 63.7(12) . . . . ?
W1' O22 W1 O16 44(2) . . . . ?
W1'' O22 W1 O16 -128(3) . . . . ?
Ni1 O22 W1 O16 -25.1(13) . . . . ?
W1' O22 W1 O1 5.4(17) . . . 3_757 ?
W1'' O22 W1 O1 -167(4) . . . 3_757 ?
Ni1 O22 W1 O1 -64(2) . . . 3_757 ?
W1' O22 W1 O3 169(4) . . . . ?
W1'' O22 W1 O3 -3(2) . . . . ?
Ni1 O22 W1 O3 99.9(15) . . . . ?
W1'' O20 W1 O22 -86(3) . . . . ?
W2 O20 W1 O22 -153.4(10) . . . . ?
W1' O20 W1 O22 88(3) . . . . ?
W1'' O20 W1 O21 171(3) . . . . ?
W2 O20 W1 O21 103.7(12) . . . . ?
W1' O20 W1 O21 -14(3) . . . . ?
W1'' O20 W1 O15 11(3) . . . . ?
W2 O20 W1 O15 -56.1(12) . . . . ?
W1' O20 W1 O15 -174(4) . . . . ?
W1'' O20 W1 O16 94(4) . . . . ?
W2 O20 W1 O16 27(3) . . . . ?
W1' O20 W1 O16 -92(4) . . . . ?
W1'' O20 W1 O1 111(3) . . . 3_757 ?
W2 O20 W1 O1 43.4(13) . . . 3_757 ?
W1' O20 W1 O1 -75(3) . . . 3_757 ?
W1'' O20 W1 O3 71(3) . . . . ?
W2 O20 W1 O3 3.1(10) . . . . ?
W1' O20 W1 O3 -115(3) . . . . ?
W1' O21 W1 O22 65(3) . . . . ?
W5 O21 W1 O22 153.9(11) 3_757 . . . ?
W1'' O21 W1 O22 -113(4) . . . . ?
W1' O21 W1 O20 167(3) . . . . ?
W5 O21 W1 O20 -104.0(13) 3_757 . . . ?
W1'' O21 W1 O20 -11(4) . . . . ?
W1' O21 W1 O15 -109(4) . . . . ?
W5 O21 W1 O15 -20(3) 3_757 . . . ?
W1'' O21 W1 O15 73(4) . . . . ?
W1' O21 W1 O16 -34(3) . . . . ?
W5 O21 W1 O16 55.1(13) 3_757 . . . ?
W1'' O21 W1 O16 148(4) . . . . ?
W1' O21 W1 O1 -92(3) . . . 3_757 ?
W5 O21 W1 O1 -2.6(11) 3_757 . . 3_757 ?
W1'' O21 W1 O1 91(4) . . . 3_757 ?
W1' O21 W1 O3 -129(3) . . . . ?
W5 O21 W1 O3 -40.5(13) 3_757 . . . ?
W1'' O21 W1 O3 53(4) . . . . ?
W1'' O15 W1 O22 88(4) . . . . ?
W3 O15 W1 O22 157.0(10) . . . . ?
W1' O15 W1 O22 -83(3) . . . . ?
W1'' O15 W1 O20 -14(4) . . . . ?
W3 O15 W1 O20 54.8(12) . . . . ?
W1' O15 W1 O20 175(3) . . . . ?
W1'' O15 W1 O21 -98(5) . . . . ?
W3 O15 W1 O21 -29(3) . . . . ?
W1' O15 W1 O21 91(4) . . . . ?
W1'' O15 W1 O16 -173(4) . . . . ?
W3 O15 W1 O16 -103.9(12) . . . . ?
W1' O15 W1 O16 16(3) . . . . ?
W1'' O15 W1 O1 -113(4) . . . 3_757 ?
W3 O15 W1 O1 -44.3(12) . . . 3_757 ?
W1' O15 W1 O1 75(3) . . . 3_757 ?
W1'' O15 W1 O3 -75(4) . . . . ?
W3 O15 W1 O3 -6.0(10) . . . . ?
W1' O15 W1 O3 114(3) . . . . ?
W1' O16 W1 O22 -68(3) . . . . ?
W6' O16 W1 O22 -146.6(14) . . . . ?
W6 O16 W1 O22 -169.9(12) . . . . ?
W1'' O16 W1 O22 103(4) . . . . ?
W1' O16 W1 O20 112(4) . . . . ?
W6' O16 W1 O20 33(3) . . . . ?
W6 O16 W1 O20 10(3) . . . . ?
W1'' O16 W1 O20 -77(4) . . . . ?
W1' O16 W1 O21 35(3) . . . . ?
W6' O16 W1 O21 -43.9(16) . . . . ?
W6 O16 W1 O21 -67.2(14) . . . . ?
W1'' O16 W1 O21 -155(4) . . . . ?
W1' O16 W1 O15 -165(3) . . . . ?
W6' O16 W1 O15 116.5(16) . . . . ?
W6 O16 W1 O15 93.2(13) . . . . ?
W1'' O16 W1 O15 6(3) . . . . ?
W1' O16 W1 O1 93(3) . . . 3_757 ?
W6' O16 W1 O1 14.3(13) . . . 3_757 ?
W6 O16 W1 O1 -9.0(11) . . . 3_757 ?
W1'' O16 W1 O1 -97(3) . . . 3_757 ?
W1' O16 W1 O3 133(3) . . . . ?
W6' O16 W1 O3 54.5(16) . . . . ?
W6 O16 W1 O3 31.3(14) . . . . ?
W1'' O16 W1 O3 -56(3) . . . . ?
Si1 O3 W1 O22 -170.9(12) . . . . ?
O4 O3 W1 O22 -112.5(15) . . . . ?
W3 O3 W1 O22 -38.0(15) . . . . ?
W1'' O3 W1 O22 4(2) . . . . ?
W2 O3 W1 O22 61.1(15) . . . . ?
Si1 O3 W1 O20 126.3(8) . . . . ?
O4 O3 W1 O20 -175.3(10) . . . . ?
W3 O3 W1 O20 -100.8(6) . . . . ?
W1'' O3 W1 O20 -59(3) . . . . ?
W2 O3 W1 O20 -1.7(5) . . . . ?
Si1 O3 W1 O21 42.7(8) . . . . ?
O4 O3 W1 O21 101.1(9) . . . . ?
W3 O3 W1 O21 175.5(5) . . . . ?
W1'' O3 W1 O21 -143(4) . . . . ?
W2 O3 W1 O21 -85.4(5) . . . . ?
Si1 O3 W1 O15 -129.4(8) . . . . ?
O4 O3 W1 O15 -71.0(9) . . . . ?
W3 O3 W1 O15 3.4(5) . . . . ?
W1'' O3 W1 O15 45(3) . . . . ?
W2 O3 W1 O15 102.5(6) . . . . ?
Si1 O3 W1 O16 -45.2(8) . . . . ?
O4 O3 W1 O16 13.2(10) . . . . ?
W3 O3 W1 O16 87.6(6) . . . . ?
W1'' O3 W1 O16 129(4) . . . . ?
W2 O3 W1 O16 -173.3(5) . . . . ?
Si1 O3 W1 O1 0.0(6) . . . 3_757 ?
O4 O3 W1 O1 58.4(8) . . . 3_757 ?
W3 O3 W1 O1 132.8(6) . . . 3_757 ?
W1'' O3 W1 O1 175(3) . . . 3_757 ?
W2 O3 W1 O1 -128.1(6) . . . 3_757 ?
W6 O18 W2 O19 150.8(8) 3_757 . . . ?
W6' O18 W2 O19 164.7(10) 3_757 . . . ?
W6 O18 W2 O8 47.8(9) 3_757 . . 3_757 ?
W6' O18 W2 O8 61.7(11) 3_757 . . 3_757 ?
W6 O18 W2 O17 -110.3(10) 3_757 . . . ?
W6' O18 W2 O17 -96.4(11) 3_757 . . . ?
W6 O18 W2 O20 -32.2(18) 3_757 . . . ?
W6' O18 W2 O20 -18(2) 3_757 . . . ?
W6 O18 W2 O3 -49.3(9) 3_757 . . . ?
W6' O18 W2 O3 -35.4(11) 3_757 . . . ?
W6 O18 W2 O2 -10.6(7) 3_757 . . . ?
W6' O18 W2 O2 3.3(9) 3_757 . . . ?
W3 O17 W2 O19 -155.1(8) . . . . ?
W3 O17 W2 O8 25.9(14) . . . 3_757 ?
W3 O17 W2 O18 103.1(8) . . . . ?
W3 O17 W2 O20 -54.7(9) . . . . ?
W3 O17 W2 O3 8.2(7) . . . . ?
W3 O17 W2 O2 37.7(8) . . . . ?
W1'' O20 W2 O19 143.5(12) . . . . ?
W1 O20 W2 O19 155.0(12) . . . . ?
W1' O20 W2 O19 164.0(10) . . . . ?
W1'' O20 W2 O8 -113.5(12) . . . 3_757 ?
W1 O20 W2 O8 -102.0(12) . . . 3_757 ?
W1' O20 W2 O8 -93.0(11) . . . 3_757 ?
W1'' O20 W2 O18 -33(2) . . . . ?
W1 O20 W2 O18 -22(2) . . . . ?
W1' O20 W2 O18 -13(2) . . . . ?
W1'' O20 W2 O17 44.4(13) . . . . ?
W1 O20 W2 O17 55.9(13) . . . . ?
W1' O20 W2 O17 64.9(11) . . . . ?
W1'' O20 W2 O3 -14.7(10) . . . . ?
W1 O20 W2 O3 -3.2(10) . . . . ?
W1' O20 W2 O3 5.8(9) . . . . ?
W1'' O20 W2 O2 -53.2(12) . . . . ?
W1 O20 W2 O2 -41.7(12) . . . . ?
W1' O20 W2 O2 -32.7(11) . . . . ?
Si1 O3 W2 O19 179.4(8) . . . . ?
O4 O3 W2 O19 113.1(13) . . . . ?
W3 O3 W2 O19 37.6(11) . . . . ?
W1'' O3 W2 O19 -52.2(11) . . . . ?
W1 O3 W2 O19 -58.3(11) . . . . ?
Si1 O3 W2 O8 -36.2(7) . . . 3_757 ?
O4 O3 W2 O8 -102.5(11) . . . 3_757 ?
W3 O3 W2 O8 -178.0(4) . . . 3_757 ?
W1'' O3 W2 O8 92.2(4) . . . 3_757 ?
W1 O3 W2 O8 86.1(4) . . . 3_757 ?
Si1 O3 W2 O18 52.2(7) . . . . ?
O4 O3 W2 O18 -14.2(11) . . . . ?
W3 O3 W2 O18 -89.6(4) . . . . ?
W1'' O3 W2 O18 -179.5(4) . . . . ?
W1 O3 W2 O18 174.5(4) . . . . ?
Si1 O3 W2 O17 137.1(8) . . . . ?
O4 O3 W2 O17 70.8(11) . . . . ?
W3 O3 W2 O17 -4.7(4) . . . . ?
W1'' O3 W2 O17 -94.5(5) . . . . ?
W1 O3 W2 O17 -100.6(5) . . . . ?
Si1 O3 W2 O20 -120.7(8) . . . . ?
O4 O3 W2 O20 173.0(13) . . . . ?
W3 O3 W2 O20 97.5(6) . . . . ?
W1'' O3 W2 O20 7.7(5) . . . . ?
W1 O3 W2 O20 1.6(5) . . . . ?
Si1 O3 W2 O2 -0.2(5) . . . . ?
O4 O3 W2 O2 -66.5(11) . . . . ?
W3 O3 W2 O2 -142.0(6) . . . . ?
W1'' O3 W2 O2 128.1(6) . . . . ?
W1 O3 W2 O2 122.1(6) . . . . ?
O4 O2 W2 O19 109.0(14) 3_757 . . . ?
Si1 O2 W2 O19 -179.3(9) . . . . ?
W4 O2 W2 O19 37.0(13) 3_757 . . . ?
W6 O2 W2 O19 -53.4(12) 3_757 . . . ?
O4 O2 W2 O8 66.5(11) 3_757 . . 3_757 ?
Si1 O2 W2 O8 138.2(8) . . . 3_757 ?
W4 O2 W2 O8 -5.4(3) 3_757 . . 3_757 ?
W6 O2 W2 O8 -95.9(4) 3_757 . . 3_757 ?
O4 O2 W2 O18 168.5(13) 3_757 . . . ?
Si1 O2 W2 O18 -119.8(8) . . . . ?
W4 O2 W2 O18 96.5(5) 3_757 . . . ?
W6 O2 W2 O18 6.1(4) 3_757 . . . ?
O4 O2 W2 O17 -108.4(11) 3_757 . . . ?
Si1 O2 W2 O17 -36.7(7) . . . . ?
W4 O2 W2 O17 179.7(4) 3_757 . . . ?
W6 O2 W2 O17 89.3(4) 3_757 . . . ?
O4 O2 W2 O20 -19.7(11) 3_757 . . . ?
Si1 O2 W2 O20 52.0(7) . . . . ?
W4 O2 W2 O20 -91.7(4) 3_757 . . . ?
W6 O2 W2 O20 177.9(4) 3_757 . . . ?
O4 O2 W2 O3 -71.5(11) 3_757 . . . ?
Si1 O2 W2 O3 0.2(5) . . . . ?
W4 O2 W2 O3 -143.4(6) 3_757 . . . ?
W6 O2 W2 O3 126.2(6) 3_757 . . . ?
W4 O11 W3 O13 157.2(7) . . . . ?
W4 O11 W3 O15 -102.8(8) . . . . ?
W4 O11 W3 O17 -23.5(14) . . . . ?
W4 O11 W3 O10 55.8(7) . . . . ?
W4 O11 W3 O3 -37.7(7) . . . . ?
W4 O11 W3 O4 -9.8(6) . . . . ?
W1'' O15 W3 O13 -143.6(13) . . . . ?
W1 O15 W3 O13 -153.1(11) . . . . ?
W1' O15 W3 O13 -162.2(11) . . . . ?
W1'' O15 W3 O11 114.1(13) . . . . ?
W1 O15 W3 O11 104.7(12) . . . . ?
W1' O15 W3 O11 95.5(11) . . . . ?
W1'' O15 W3 O17 -44.7(14) . . . . ?
W1 O15 W3 O17 -54.2(12) . . . . ?
W1' O15 W3 O17 -63.3(12) . . . . ?
W1'' O15 W3 O10 36(2) . . . . ?
W1 O15 W3 O10 26.3(19) . . . . ?
W1' O15 W3 O10 17.2(19) . . . . ?
W1'' O15 W3 O3 15.7(12) . . . . ?
W1 O15 W3 O3 6.2(10) . . . . ?
W1' O15 W3 O3 -2.9(9) . . . . ?
W1'' O15 W3 O4 51.7(13) . . . . ?
W1 O15 W3 O4 42.3(11) . . . . ?
W1' O15 W3 O4 33.1(11) . . . . ?
W2 O17 W3 O13 155.1(8) . . . . ?
W2 O17 W3 O11 -24.3(15) . . . . ?
W2 O17 W3 O15 54.8(9) . . . . ?
W2 O17 W3 O10 -103.6(8) . . . . ?
W2 O17 W3 O3 -8.3(7) . . . . ?
W2 O17 W3 O4 -36.4(8) . . . . ?
W5 O10 W3 O13 -155.1(7) . . . . ?
W5 O10 W3 O11 -52.6(8) . . . . ?
W5 O10 W3 O15 25.5(16) . . . . ?
W5 O10 W3 O17 106.2(9) . . . . ?
W5 O10 W3 O3 43.8(8) . . . . ?
W5 O10 W3 O4 8.2(7) . . . . ?
Si1 O3 W3 O13 -179.3(8) . . . . ?
O4 O3 W3 O13 179.4(10) . . . . ?
W1'' O3 W3 O13 50.2(12) . . . . ?
W2 O3 W3 O13 -39.0(12) . . . . ?
W1 O3 W3 O13 55.0(12) . . . . ?
Si1 O3 W3 O11 38.5(7) . . . . ?
O4 O3 W3 O11 37.1(6) . . . . ?
W1'' O3 W3 O11 -92.0(5) . . . . ?
W2 O3 W3 O11 178.8(4) . . . . ?
W1 O3 W3 O11 -87.2(4) . . . . ?
Si1 O3 W3 O15 122.4(9) . . . . ?
O4 O3 W3 O15 121.1(7) . . . . ?
W1'' O3 W3 O15 -8.1(6) . . . . ?
W2 O3 W3 O15 -97.3(6) . . . . ?
W1 O3 W3 O15 -3.3(5) . . . . ?
Si1 O3 W3 O17 -135.7(8) . . . . ?
O4 O3 W3 O17 -137.0(7) . . . . ?
W1'' O3 W3 O17 93.9(6) . . . . ?
W2 O3 W3 O17 4.6(4) . . . . ?
W1 O3 W3 O17 98.6(5) . . . . ?
Si1 O3 W3 O10 -50.3(7) . . . . ?
O4 O3 W3 O10 -51.6(6) . . . . ?
W1'' O3 W3 O10 179.3(5) . . . . ?
W2 O3 W3 O10 90.0(4) . . . . ?
W1 O3 W3 O10 -175.9(4) . . . . ?
Si1 O3 W3 O4 1.3(5) . . . . ?
W1'' O3 W3 O4 -129.1(7) . . . . ?
W2 O3 W3 O4 141.6(7) . . . . ?
W1 O3 W3 O4 -124.4(7) . . . . ?
Si1 O4 W3 O13 179.4(10) . . . . ?
O2 O4 W3 O13 -97.0(16) 3_757 . . . ?
O3 O4 W3 O13 -179.2(12) . . . . ?
W4 O4 W3 O13 -36.7(14) . . . . ?
Si1 O4 W3 O11 -138.9(9) . . . . ?
O2 O4 W3 O11 -55.2(10) 3_757 . . . ?
O3 O4 W3 O11 -137.4(6) . . . . ?
W4 O4 W3 O11 5.1(3) . . . . ?
Si1 O4 W3 O15 -52.8(8) . . . . ?
O2 O4 W3 O15 30.9(11) 3_757 . . . ?
O3 O4 W3 O15 -51.3(6) . . . . ?
W4 O4 W3 O15 91.2(4) . . . . ?
Si1 O4 W3 O17 36.1(8) . . . . ?
O2 O4 W3 O17 119.8(11) 3_757 . . . ?
O3 O4 W3 O17 37.6(6) . . . . ?
W4 O4 W3 O17 -179.9(4) . . . . ?
Si1 O4 W3 O10 120.9(8) . . . . ?
O2 O4 W3 O10 -155.4(12) 3_757 . . . ?
O3 O4 W3 O10 122.3(6) . . . . ?
W4 O4 W3 O10 -95.1(4) . . . . ?
Si1 O4 W3 O3 -1.4(6) . . . . ?
O2 O4 W3 O3 82.2(11) 3_757 . . . ?
W4 O4 W3 O3 142.6(7) . . . . ?
W3 O11 W4 O9 -155.2(8) . . . . ?
W3 O11 W4 O12 102.1(7) . . . . ?
W3 O11 W4 O8 20.4(13) . . . . ?
W3 O11 W4 O7 -55.6(7) . . . . ?
W3 O11 W4 O2 36.6(7) . . . 3_757 ?
W3 O11 W4 O4 10.1(6) . . . . ?
W6 O12 W4 O9 155.2(8) . . . . ?
W6' O12 W4 O9 156.3(8) . . . . ?
W6 O12 W4 O11 -105.5(8) . . . . ?
W6' O12 W4 O11 -104.4(8) . . . . ?
W6 O12 W4 O8 51.8(8) . . . . ?
W6' O12 W4 O8 52.9(8) . . . . ?
W6 O12 W4 O7 -26.1(13) . . . . ?
W6' O12 W4 O7 -25.0(13) . . . . ?
W6 O12 W4 O2 -10.5(7) . . . 3_757 ?
W6' O12 W4 O2 -9.4(7) . . . 3_757 ?
W6 O12 W4 O4 -40.3(8) . . . . ?
W6' O12 W4 O4 -39.2(8) . . . . ?
W2 O8 W4 O9 -156.0(8) 3_757 . . . ?
W2 O8 W4 O11 28.5(13) 3_757 . . . ?
W2 O8 W4 O12 -53.2(8) 3_757 . . . ?
W2 O8 W4 O7 104.7(7) 3_757 . . . ?
W2 O8 W4 O2 10.5(7) 3_757 . . 3_757 ?
W2 O8 W4 O4 37.9(7) 3_757 . . . ?
W5 O7 W4 O9 154.1(7) . . . . ?
W5 O7 W4 O11 54.9(7) . . . . ?
W5 O7 W4 O12 -24.6(12) . . . . ?
W5 O7 W4 O8 -102.9(7) . . . . ?
W5 O7 W4 O2 -38.8(7) . . . 3_757 ?
W5 O7 W4 O4 -9.1(6) . . . . ?
Si1 O4 W4 O9 179.4(10) . . . . ?
O2 O4 W4 O9 179.3(11) 3_757 . . . ?
O3 O4 W4 O9 91.7(16) . . . . ?
W3 O4 W4 O9 40.1(13) . . . . ?
Si1 O4 W4 O11 134.3(9) . . . . ?
O2 O4 W4 O11 134.2(7) 3_757 . . . ?
O3 O4 W4 O11 46.5(9) . . . . ?
W3 O4 W4 O11 -5.0(3) . . . . ?
Si1 O4 W4 O12 46.7(8) . . . . ?
O2 O4 W4 O12 46.6(6) 3_757 . . . ?
O3 O4 W4 O12 -41.0(10) . . . . ?
W3 O4 W4 O12 -92.6(4) . . . . ?
Si1 O4 W4 O8 -41.7(8) . . . . ?
O2 O4 W4 O8 -41.8(6) 3_757 . . . ?
O3 O4 W4 O8 -129.5(10) . . . . ?
W3 O4 W4 O8 179.0(4) . . . . ?
Si1 O4 W4 O7 -127.4(9) . . . . ?
O2 O4 W4 O7 -127.4(6) 3_757 . . . ?
O3 O4 W4 O7 144.9(10) . . . . ?
W3 O4 W4 O7 93.3(4) . . . . ?
Si1 O4 W4 O2 0.1(6) . . . 3_757 ?
O3 O4 W4 O2 -87.7(11) . . . 3_757 ?
W3 O4 W4 O2 -139.3(7) . . . 3_757 ?
W4 O7 W5 O6 -154.9(7) . . . . ?
W4 O7 W5 O21 102.4(8) . . . 3_757 ?
W4 O7 W5 O5 20.8(13) . . . . ?
W4 O7 W5 O10 -54.7(6) . . . . ?
W4 O7 W5 O1 39.7(7) . . . . ?
W6' O5 W5 O6 -150.0(14) 3_757 . . . ?
W6 O5 W5 O6 -160.2(9) 3_757 . . . ?
W6' O5 W5 O7 34(2) 3_757 . . . ?
W6 O5 W5 O7 24.1(15) 3_757 . . . ?
W6' O5 W5 O21 -47.3(15) 3_757 . . 3_757 ?
W6 O5 W5 O21 -57.5(10) 3_757 . . 3_757 ?
W6' O5 W5 O10 110.5(15) 3_757 . . . ?
W6 O5 W5 O10 100.3(10) 3_757 . . . ?
W6' O5 W5 O1 12.7(13) 3_757 . . . ?
W6 O5 W5 O1 2.5(8) 3_757 . . . ?
W3 O10 W5 O6 154.6(8) . . . . ?
W3 O10 W5 O7 53.2(8) . . . . ?
W3 O10 W5 O21 -30.6(16) . . . 3_757 ?
W3 O10 W5 O5 -104.9(9) . . . . ?
W3 O10 W5 O1 -44.7(8) . . . . ?
Si1 O1 W5 O6 176.9(7) . . . . ?
W1' O1 W5 O6 -50.7(12) 3_757 . . . ?
W6 O1 W5 O6 43.7(12) 3_757 . . . ?
W6' O1 W5 O6 39.8(12) 3_757 . . . ?
W1 O1 W5 O6 -57.3(12) 3_757 . . . ?
Si1 O1 W5 O7 -40.3(7) . . . . ?
W1' O1 W5 O7 92.2(5) 3_757 . . . ?
W6 O1 W5 O7 -173.5(4) 3_757 . . . ?
W6' O1 W5 O7 -177.4(3) 3_757 . . . ?
W1 O1 W5 O7 85.6(5) 3_757 . . . ?
Si1 O1 W5 O21 -124.5(9) . . . 3_757 ?
W1' O1 W5 O21 8.0(6) 3_757 . . 3_757 ?
W6 O1 W5 O21 102.4(7) 3_757 . . 3_757 ?
W6' O1 W5 O21 98.5(6) 3_757 . . 3_757 ?
W1 O1 W5 O21 1.4(6) 3_757 . . 3_757 ?
Si1 O1 W5 O5 131.5(9) . . . . ?
W1' O1 W5 O5 -96.1(7) 3_757 . . . ?
W6 O1 W5 O5 -1.7(5) 3_757 . . . ?
W6' O1 W5 O5 -5.6(4) 3_757 . . . ?
W1 O1 W5 O5 -102.6(7) 3_757 . . . ?
Si1 O1 W5 O10 49.4(7) . . . . ?
W1' O1 W5 O10 -178.1(5) 3_757 . . . ?
W6 O1 W5 O10 -83.7(5) 3_757 . . . ?
W6' O1 W5 O10 -87.6(4) 3_757 . . . ?
W1 O1 W5 O10 175.3(5) 3_757 . . . ?
W4 O12 W6 W6' 172.7(14) . . . . ?
W4 O12 W6 O14 -156.9(7) . . . . ?
W6' O12 W6 O14 30.4(16) . . . . ?
W4 O12 W6 O18 -55.2(8) . . . 3_757 ?
W6' O12 W6 O18 132.1(17) . . . 3_757 ?
W4 O12 W6 O16 107.2(8) . . . . ?
W6' O12 W6 O16 -65.5(17) . . . . ?
W4 O12 W6 O5 42.6(19) . . . 3_757 ?
W6' O12 W6 O5 -130(3) . . . 3_757 ?
W4 O12 W6 O1 45.7(8) . . . 3_757 ?
W6' O12 W6 O1 -127.0(17) . . . 3_757 ?
W4 O12 W6 O2 10.2(7) . . . 3_757 ?
W6' O12 W6 O2 -162.5(16) . . . 3_757 ?
W6' O14 W6 O12 -165.3(8) . . . . ?
W6' O14 W6 O18 93.9(7) . . . 3_757 ?
W6' O14 W6 O16 -71.5(7) . . . . ?
W6' O14 W6 O5 9.4(6) . . . 3_757 ?
W6' O14 W6 O1 -22.4(9) . . . 3_757 ?
W6' O14 W6 O2 138.1(18) . . . 3_757 ?
W1' O16 W6 W6' 91.3(16) . . . . ?
W1 O16 W6 W6' 104.9(14) . . . . ?
W1'' O16 W6 W6' 115.6(11) . . . . ?
W1' O16 W6 O12 -111.2(16) . . . . ?
W6' O16 W6 O12 157.5(7) . . . . ?
W1 O16 W6 O12 -97.7(13) . . . . ?
W1'' O16 W6 O12 -86.9(11) . . . . ?
W1' O16 W6 O14 144.0(16) . . . . ?
W6' O16 W6 O14 52.7(6) . . . . ?
W1 O16 W6 O14 157.5(13) . . . . ?
W1'' O16 W6 O14 168.3(11) . . . . ?
W1' O16 W6 O18 10(3) . . . 3_757 ?
W6' O16 W6 O18 -81.6(17) . . . 3_757 ?
W1 O16 W6 O18 23(3) . . . 3_757 ?
W1'' O16 W6 O18 34(2) . . . 3_757 ?
W1' O16 W6 O5 54.0(16) . . . 3_757 ?
W6' O16 W6 O5 -37.3(7) . . . 3_757 ?
W1 O16 W6 O5 67.6(14) . . . 3_757 ?
W1'' O16 W6 O5 78.3(11) . . . 3_757 ?
W1' O16 W6 O1 -4.4(14) . . . 3_757 ?
W6' O16 W6 O1 -95.7(7) . . . 3_757 ?
W1 O16 W6 O1 9.1(11) . . . 3_757 ?
W1'' O16 W6 O1 19.9(9) . . . 3_757 ?
W1' O16 W6 O2 -43.1(16) . . . 3_757 ?
W6' O16 W6 O2 -134.4(7) . . . 3_757 ?
W1 O16 W6 O2 -29.5(14) . . . 3_757 ?
W1'' O16 W6 O2 -18.8(11) . . . 3_757 ?
C4 C5 N4 C12 -94.2(14) . . . . ?
C4 C5 N4 N5 84.8(14) . . . . ?
C19 C20 N11 C15 -87.2(14) . . . . ?
C19 C20 N11 N12 90.9(12) . . . . ?
C15 N11 N12 C14 -0.6(13) . . . . ?
C20 N11 N12 C14 -179.1(10) . . . . ?
C12 N4 N5 C13 -1.9(13) . . . . ?
C5 N4 N5 C13 178.9(10) . . . . ?
N5 N4 C12 N6 0.6(13) . . . . ?
C5 N4 C12 N6 179.7(9) . . . . ?
N4 C12 N6 C13 1.0(12) . . . . ?
N4 C12 N6 Ni1 164.7(7) . . . 2_646 ?
N12 N11 C15 N10 0.2(13) . . . . ?
C20 N11 C15 N10 178.5(9) . . . . ?
N11 N12 C14 N10 0.9(14) . . . . ?
N4 N5 C13 N6 2.6(15) . . . . ?
C12 N6 C13 N5 -2.3(14) . . . . ?
Ni1 N6 C13 N5 -165.8(8) 2_646 . . . ?
N11 C15 N10 C14 0.3(12) . . . . ?
N11 C15 N10 Ni1 -179.1(7) . . . 4_665 ?
N12 C14 N10 C15 -0.8(14) . . . . ?
N12 C14 N10 Ni1 178.7(8) . . . 4_665 ?
W1 O21 W1' W1'' -1(2) . . . . ?
W5 O21 W1' W1'' -102.3(19) 3_757 . . . ?
W1 O21 W1' O16 140(3) . . . . ?
W5 O21 W1' O16 38.8(17) 3_757 . . . ?
W1'' O21 W1' O16 141.1(18) . . . . ?
W1 O21 W1' O22 -102(3) . . . . ?
W5 O21 W1' O22 156.3(12) 3_757 . . . ?
W1'' O21 W1' O22 -101.4(18) . . . . ?
W1 O21 W1' O20 -11(3) . . . . ?
W5 O21 W1' O20 -112.7(14) 3_757 . . . ?
W1'' O21 W1' O20 -10.4(14) . . . . ?
W1 O21 W1' O15 38(2) . . . . ?
W5 O21 W1' O15 -64(2) 3_757 . . . ?
W1'' O21 W1' O15 38.7(15) . . . . ?
W1 O21 W1' O1 85(3) . . . 3_757 ?
W5 O21 W1' O1 -16.0(13) 3_757 . . 3_757 ?
W1'' O21 W1' O1 86.2(15) . . . 3_757 ?
W6' O16 W1' W1'' 115.3(18) . . . . ?
W1 O16 W1' W1'' 4(3) . . . . ?
W6 O16 W1' W1'' 92.4(19) . . . . ?
W6' O16 W1' O21 -28.1(19) . . . . ?
W1 O16 W1' O21 -139(3) . . . . ?
W6 O16 W1' O21 -50.9(18) . . . . ?
W1'' O16 W1' O21 -143.4(19) . . . . ?
W6' O16 W1' O22 -148.4(14) . . . . ?
W1 O16 W1' O22 101(3) . . . . ?
W6 O16 W1' O22 -171.2(13) . . . . ?
W1'' O16 W1' O22 96.3(14) . . . . ?
W6' O16 W1' O20 73(2) . . . . ?
W1 O16 W1' O20 -37(3) . . . . ?
W6 O16 W1' O20 51(2) . . . . ?
W1'' O16 W1' O20 -41.8(16) . . . . ?
W6' O16 W1' O15 124.5(16) . . . . ?
W1 O16 W1' O15 14(3) . . . . ?
W6 O16 W1' O15 101.6(16) . . . . ?
W1'' O16 W1' O15 9.2(13) . . . . ?
W6' O16 W1' O1 27.2(14) . . . 3_757 ?
W1 O16 W1' O1 -84(3) . . . 3_757 ?
W6 O16 W1' O1 4.3(13) . . . 3_757 ?
W1'' O16 W1' O1 -88.1(15) . . . 3_757 ?
W1 O22 W1' W1'' -4(2) . . . . ?
Ni1 O22 W1' W1'' 124.4(15) . . . . ?
W1 O22 W1' O21 123(3) . . . . ?
W1'' O22 W1' O21 126.4(18) . . . . ?
Ni1 O22 W1' O21 -109.2(9) . . . . ?
W1'' O22 W1' O16 -120.9(13) . . . . ?
Ni1 O22 W1' O16 3.5(12) . . . . ?
W1 O22 W1' O20 37(2) . . . . ?
W1'' O22 W1' O20 40.2(12) . . . . ?
Ni1 O22 W1' O20 164.6(7) . . . . ?
W1'' O22 W1' O15 -36.0(10) . . . . ?
Ni1 O22 W1' O15 88.4(9) . . . . ?
W1 O20 W1' W1'' -3(3) . . . . ?
W2 O20 W1' W1'' -71.8(17) . . . . ?
W1'' O20 W1' O21 167.0(18) . . . . ?
W1 O20 W1' O21 164(4) . . . . ?
W2 O20 W1' O21 95.1(11) . . . . ?
W1'' O20 W1' O16 61.3(18) . . . . ?
W1 O20 W1' O16 58(3) . . . . ?
W2 O20 W1' O16 -11(2) . . . . ?
W1'' O20 W1' O22 -79.7(15) . . . . ?
W1 O20 W1' O22 -83(3) . . . . ?
W2 O20 W1' O22 -151.5(10) . . . . ?
W1'' O20 W1' O15 8.4(14) . . . . ?
W1 O20 W1' O15 5(3) . . . . ?
W2 O20 W1' O15 -63.4(11) . . . . ?
W1'' O20 W1' O1 102.3(16) . . . 3_757 ?
W1 O20 W1' O1 99(3) . . . 3_757 ?
W2 O20 W1' O1 30.4(11) . . . 3_757 ?
W1 O15 W1' W1'' 4(3) . . . . ?
W3 O15 W1' W1'' 71.5(18) . . . . ?
W1'' O15 W1' O21 -60(2) . . . . ?
W1 O15 W1' O21 -56(3) . . . . ?
W3 O15 W1' O21 11(2) . . . . ?
W1'' O15 W1' O16 -167(2) . . . . ?
W1 O15 W1' O16 -162(3) . . . . ?
W3 O15 W1' O16 -95.0(12) . . . . ?
W1'' O15 W1' O22 83.8(17) . . . . ?
W1 O15 W1' O22 88(3) . . . . ?
W3 O15 W1' O22 155.3(10) . . . . ?
W1'' O15 W1' O20 -9.4(16) . . . . ?
W1 O15 W1' O20 -5(3) . . . . ?
W3 O15 W1' O20 62.1(11) . . . . ?
W1'' O15 W1' O1 -102.4(18) . . . 3_757 ?
W1 O15 W1' O1 -98(3) . . . 3_757 ?
W3 O15 W1' O1 -30.9(12) . . . 3_757 ?
O21 W1' W1'' O15 150.0(11) . . . . ?
O16 W1' W1'' O15 16(2) . . . . ?
O22 W1' W1'' O15 -94.3(14) . . . . ?
O20 W1' W1'' O15 166(2) . . . . ?
O1 W1' W1'' O15 82.7(15) 3_757 . . . ?
O21 W1' W1'' O20 -16(2) . . . . ?
O16 W1' W1'' O20 -150.4(9) . . . . ?
O22 W1' W1'' O20 99.7(11) . . . . ?
O15 W1' W1'' O20 -166(2) . . . . ?
O1 W1' W1'' O20 -83.3(13) 3_757 . . . ?
O21 W1' W1'' O22 -115.6(13) . . . . ?
O16 W1' W1'' O22 110.0(11) . . . . ?
O20 W1' W1'' O22 -99.7(11) . . . . ?
O15 W1' W1'' O22 94.3(14) . . . . ?
O1 W1' W1'' O22 177.0(7) 3_757 . . . ?
O21 W1' W1'' O16 134.4(19) . . . . ?
O22 W1' W1'' O16 -110.0(11) . . . . ?
O20 W1' W1'' O16 150.4(9) . . . . ?
O15 W1' W1'' O16 -16(2) . . . . ?
O1 W1' W1'' O16 67.0(10) 3_757 . . . ?
O16 W1' W1'' O21 -134.4(19) . . . . ?
O22 W1' W1'' O21 115.6(13) . . . . ?
O20 W1' W1'' O21 16(2) . . . . ?
O15 W1' W1'' O21 -150.0(11) . . . . ?
O1 W1' W1'' O21 -67.4(11) 3_757 . . . ?
O21 W1' W1'' O3 66.7(17) . . . . ?
O16 W1' W1'' O3 -67.7(16) . . . . ?
O22 W1' W1'' O3 -177.7(8) . . . . ?
O20 W1' W1'' O3 82.6(14) . . . . ?
O15 W1' W1'' O3 -83.4(15) . . . . ?
O1 W1' W1'' O3 -0.7(13) 3_757 . . . ?
W1 O15 W1'' W1' -4(3) . . . . ?
W3 O15 W1'' W1' -122.0(18) . . . . ?
W1 O15 W1'' O20 164(4) . . . . ?
W3 O15 W1'' O20 45.9(15) . . . . ?
W1' O15 W1'' O20 168(2) . . . . ?
W1 O15 W1'' O22 -83(4) . . . . ?
W3 O15 W1'' O22 159.4(10) . . . . ?
W1' O15 W1'' O22 -78.5(18) . . . . ?
W1 O15 W1'' O16 6(4) . . . . ?
W3 O15 W1'' O16 -111.4(13) . . . . ?
W1' O15 W1'' O16 10.7(15) . . . . ?
W1 O15 W1'' O21 49(3) . . . . ?
W3 O15 W1'' O21 -69(3) . . . . ?
W1' O15 W1'' O21 53(2) . . . . ?
W1 O15 W1'' O3 103(4) . . . . ?
W3 O15 W1'' O3 -15.2(11) . . . . ?
W1' O15 W1'' O3 106.8(17) . . . . ?
W1 O20 W1'' W1' 2(2) . . . . ?
W2 O20 W1'' W1' 123.1(16) . . . . ?
W1 O20 W1'' O15 -166(3) . . . . ?
W2 O20 W1'' O15 -45.8(14) . . . . ?
W1' O20 W1'' O15 -168.8(19) . . . . ?
W1 O20 W1'' O22 82(3) . . . . ?
W2 O20 W1'' O22 -157.2(10) . . . . ?
W1' O20 W1'' O22 79.7(15) . . . . ?
W1 O20 W1'' O16 -48(3) . . . . ?
W2 O20 W1'' O16 72(2) . . . . ?
W1' O20 W1'' O16 -50.7(17) . . . . ?
W1 O20 W1'' O21 -8(3) . . . . ?
W2 O20 W1'' O21 112.9(12) . . . . ?
W1' O20 W1'' O21 -10.2(14) . . . . ?
W1 O20 W1'' O3 -106(3) . . . . ?
W2 O20 W1'' O3 14.5(10) . . . . ?
W1' O20 W1'' O3 -108.6(15) . . . . ?
W1 O22 W1'' W1' 4(3) . . . . ?
Ni1 O22 W1'' W1' -93.5(12) . . . . ?
W1' O22 W1'' O15 127.5(18) . . . . ?
W1 O22 W1'' O15 131(3) . . . . ?
Ni1 O22 W1'' O15 34.0(17) . . . . ?
W1' O22 W1'' O20 -120.4(12) . . . . ?
W1 O22 W1'' O20 -116(3) . . . . ?
Ni1 O22 W1'' O20 146.1(9) . . . . ?
W1' O22 W1'' O16 40.1(13) . . . . ?
W1 O22 W1'' O16 44(3) . . . . ?
Ni1 O22 W1'' O16 -53.4(12) . . . . ?
W1' O22 W1'' O21 -35.2(10) . . . . ?
W1 O22 W1'' O21 -31(3) . . . . ?
Ni1 O22 W1'' O21 -128.8(9) . . . . ?
W6' O16 W1'' W1' -83(2) . . . . ?
W1 O16 W1'' W1' -5(3) . . . . ?
W6 O16 W1'' W1' -105.9(17) . . . . ?
W1' O16 W1'' O15 -168.0(18) . . . . ?
W6' O16 W1'' O15 108.7(15) . . . . ?
W1 O16 W1'' O15 -173(4) . . . . ?
W6 O16 W1'' O15 86.1(11) . . . . ?
W1' O16 W1'' O20 70.1(19) . . . . ?
W6' O16 W1'' O20 -13(3) . . . . ?
W1 O16 W1'' O20 65(3) . . . . ?
W6 O16 W1'' O20 -36(2) . . . . ?
W1' O16 W1'' O22 -63.4(15) . . . . ?
W6' O16 W1'' O22 -146.6(14) . . . . ?
W1 O16 W1'' O22 -69(3) . . . . ?
W6 O16 W1'' O22 -169.3(10) . . . . ?
W1' O16 W1'' O21 28.2(14) . . . . ?
W6' O16 W1'' O21 -55.1(14) . . . . ?
W1 O16 W1'' O21 23(3) . . . . ?
W6 O16 W1'' O21 -77.7(11) . . . . ?
W1' O16 W1'' O3 123.3(16) . . . . ?
W6' O16 W1'' O3 40.0(15) . . . . ?
W1 O16 W1'' O3 118(4) . . . . ?
W6 O16 W1'' O3 17.4(12) . . . . ?
W1 O21 W1'' W1' 1(4) . . . . ?
W5 O21 W1'' W1' 94.6(17) 3_757 . . . ?
W1' O21 W1'' O15 -75(3) . . . . ?
W1 O21 W1'' O15 -73(5) . . . . ?
W5 O21 W1'' O15 20(3) 3_757 . . . ?
W1' O21 W1'' O20 166.7(18) . . . . ?
W1 O21 W1'' O20 168(4) . . . . ?
W5 O21 W1'' O20 -98.7(12) 3_757 . . . ?
W1' O21 W1'' O22 59.1(15) . . . . ?
W1 O21 W1'' O22 60(4) . . . . ?
W5 O21 W1'' O22 153.7(10) 3_757 . . . ?
W1' O21 W1'' O16 -30.4(15) . . . . ?
W1 O21 W1'' O16 -29(4) . . . . ?
W5 O21 W1'' O16 64.2(12) 3_757 . . . ?
W1' O21 W1'' O3 -123.8(17) . . . . ?
W1 O21 W1'' O3 -122(4) . . . . ?
W5 O21 W1'' O3 -29.2(13) 3_757 . . . ?
Si1 O3 W1'' W1' 1.5(18) . . . . ?
O4 O3 W1'' W1' 64.3(17) . . . . ?
W3 O3 W1'' W1' 134.1(15) . . . . ?
W2 O3 W1'' W1' -127.1(15) . . . . ?
W1 O3 W1'' W1' -4(3) . . . . ?
Si1 O3 W1'' O15 -123.6(9) . . . . ?
O4 O3 W1'' O15 -60.8(10) . . . . ?
W3 O3 W1'' O15 9.1(7) . . . . ?
W2 O3 W1'' O15 107.9(7) . . . . ?
W1 O3 W1'' O15 -129(4) . . . . ?
Si1 O3 W1'' O20 120.0(9) . . . . ?
O4 O3 W1'' O20 -177.2(10) . . . . ?
W3 O3 W1'' O20 -107.3(6) . . . . ?
W2 O3 W1'' O20 -8.5(6) . . . . ?
W1 O3 W1'' O20 114(3) . . . . ?
Si1 O3 W1'' O16 -38.1(8) . . . . ?
O4 O3 W1'' O16 24.7(9) . . . . ?
W3 O3 W1'' O16 94.6(5) . . . . ?
W2 O3 W1'' O16 -166.7(4) . . . . ?
W1 O3 W1'' O16 -44(3) . . . . ?
Si1 O3 W1'' O21 37.7(9) . . . . ?
O4 O3 W1'' O21 100.5(9) . . . . ?
W3 O3 W1'' O21 170.3(5) . . . . ?
W2 O3 W1'' O21 -90.9(5) . . . . ?
W1 O3 W1'' O21 32(3) . . . . ?
O12 W6 W6' O14 36.7(18) . . . . ?
O18 W6 W6' O14 -95.4(6) 3_757 . . . ?
O16 W6 W6' O14 105.1(6) . . . . ?
O5 W6 W6' O14 -164.1(10) 3_757 . . . ?
O1 W6 W6' O14 166.5(5) 3_757 . . . ?
O2 W6 W6' O14 -166.5(6) 3_757 . . . ?
O12 W6 W6' O5 -159.1(12) . . . 3_757 ?
O14 W6 W6' O5 164.1(10) . . . 3_757 ?
O18 W6 W6' O5 68.8(8) 3_757 . . 3_757 ?
O16 W6 W6' O5 -90.8(8) . . . 3_757 ?
O1 W6 W6' O5 -29.3(8) 3_757 . . 3_757 ?
O2 W6 W6' O5 -2.3(13) 3_757 . . 3_757 ?
O12 W6 W6' O16 -68.3(16) . . . . ?
O14 W6 W6' O16 -105.1(6) . . . . ?
O18 W6 W6' O16 159.6(5) 3_757 . . . ?
O5 W6 W6' O16 90.8(8) 3_757 . . . ?
O1 W6 W6' O16 61.5(5) 3_757 . . . ?
O2 W6 W6' O16 88.5(8) 3_757 . . . ?
O12 W6 W6' O18 132.1(17) . . . 3_757 ?
O14 W6 W6' O18 95.4(6) . . . 3_757 ?
O16 W6 W6' O18 -159.6(5) . . . 3_757 ?
O5 W6 W6' O18 -68.8(8) 3_757 . . 3_757 ?
O1 W6 W6' O18 -98.1(5) 3_757 . . 3_757 ?
O2 W6 W6' O18 -71.1(8) 3_757 . . 3_757 ?
O14 W6 W6' O12 -36.7(18) . . . . ?
O18 W6 W6' O12 -132.1(17) 3_757 . . . ?
O16 W6 W6' O12 68.3(16) . . . . ?
O5 W6 W6' O12 159.1(12) 3_757 . . . ?
O1 W6 W6' O12 129.8(17) 3_757 . . . ?
O2 W6 W6' O12 157(2) 3_757 . . . ?
O12 W6 W6' O1 -129.8(17) . . . 3_757 ?
O14 W6 W6' O1 -166.5(5) . . . 3_757 ?
O18 W6 W6' O1 98.1(5) 3_757 . . 3_757 ?
O16 W6 W6' O1 -61.5(5) . . . 3_757 ?
O5 W6 W6' O1 29.3(8) 3_757 . . 3_757 ?
O2 W6 W6' O1 27.0(7) 3_757 . . 3_757 ?
W6 O14 W6' O5 -167.2(8) . . . 3_757 ?
W6 O14 W6' O16 92.1(8) . . . . ?
W6 O14 W6' O18 -69.7(6) . . . 3_757 ?
W6 O14 W6' O12 11.1(6) . . . . ?
W6 O14 W6' O1 120(2) . . . 3_757 ?
W1' O16 W6' W6 -105.9(17) . . . . ?
W1 O16 W6' W6 -92.8(16) . . . . ?
W1'' O16 W6' W6 -81.8(15) . . . . ?
W1' O16 W6' O14 144.6(16) . . . . ?
W1 O16 W6' O14 157.7(15) . . . . ?
W6 O16 W6' O14 -109.5(7) . . . . ?
W1'' O16 W6' O14 168.8(14) . . . . ?
W1' O16 W6' O5 27.2(18) . . . 3_757 ?
W1 O16 W6' O5 40.3(17) . . . 3_757 ?
W6 O16 W6' O5 133.1(9) . . . 3_757 ?
W1'' O16 W6' O5 51.3(16) . . . 3_757 ?
W1' O16 W6' O18 -70(2) . . . 3_757 ?
W1 O16 W6' O18 -56.6(19) . . . 3_757 ?
W6 O16 W6' O18 36.2(9) . . . 3_757 ?
W1'' O16 W6' O18 -45.5(19) . . . 3_757 ?
W1' O16 W6' O12 -123.6(17) . . . . ?
W1 O16 W6' O12 -110.5(16) . . . . ?
W6 O16 W6' O12 -17.7(6) . . . . ?
W1'' O16 W6' O12 -99.4(15) . . . . ?
W1' O16 W6' O1 -27.3(14) . . . 3_757 ?
W1 O16 W6' O1 -14.3(13) . . . 3_757 ?
W6 O16 W6' O1 78.6(7) . . . 3_757 ?
W1'' O16 W6' O1 -3.2(12) . . . 3_757 ?
W4 O12 W6' W6 -8.1(16) . . . . ?
W6 O12 W6' O14 -145.6(18) . . . . ?
W4 O12 W6' O14 -153.7(8) . . . . ?
W6 O12 W6' O5 31.4(18) . . . 3_757 ?
W4 O12 W6' O5 23.3(13) . . . 3_757 ?
W6 O12 W6' O16 109.6(18) . . . . ?
W4 O12 W6' O16 101.5(9) . . . . ?
W6 O12 W6' O18 -43.9(16) . . . 3_757 ?
W4 O12 W6' O18 -52.0(8) . . . 3_757 ?
W6 O12 W6' O1 48.8(17) . . . 3_757 ?
W4 O12 W6' O1 40.7(8) . . . 3_757 ?
